data_7219444
loop_
_publ_author_name
'Tian, Li'
'Zhou, Shang Yong'
'Li, Xin'
'Li, Ting'
'Liu, Zhong Yi'
'Wang, Xiuguang'

_publ_section_title
;
 A series of heterospin complexes based on lanthanides and pyridine
 biradicals: synthesis, structure and magnetic properties
;
_journal_name_full 'RSC Adv.'
_journal_paper_doi 10.1039/C4RA15074K
_journal_year 2015
_chemical_formula_sum 'C75 H76 F36 N10 O20 Sm2'
_chemical_formula_weight 2422.16
_chemical_name_systematic
; 
 ? 
;
_space_group_IT_number 2
_symmetry_space_group_name_Hall '-P 1'
_symmetry_space_group_name_H-M 'P -1'
_atom_sites_solution_hydrogens geom
_atom_sites_solution_primary direct
_atom_sites_solution_secondary difmap
_audit_creation_method SHELXL-97
_audit_update_record
;
2014-11-19 deposited with the CCDC.
2015-01-30 downloaded from the CCDC.
;
_cell_angle_alpha 89.214(2)
_cell_angle_beta 80.045(2)
_cell_angle_gamma 75.205(2)
_cell_formula_units_Z 2
_cell_length_a 12.2813(15)
_cell_length_b 12.8859(16)
_cell_length_c 31.337(4)
_cell_measurement_temperature 173(2)
_cell_volume 4720.2(10)
_computing_structure_refinement 'SHELXL-97 (Sheldrick, 1997)'
_computing_structure_solution 'SHELXS-97 (Sheldrick, 1990)'
_diffrn_ambient_temperature 173(2)
_diffrn_measured_fraction_theta_full 0.991
_diffrn_measured_fraction_theta_max 0.991
_diffrn_radiation_monochromator graphite
_diffrn_radiation_source 'fine-focus sealed tube'
_diffrn_radiation_type MoK\a
_diffrn_radiation_wavelength 0.71073
_diffrn_reflns_av_R_equivalents 0.0345
_diffrn_reflns_av_sigmaI/netI 0.0653
_diffrn_reflns_limit_h_max 14
_diffrn_reflns_limit_h_min -11
_diffrn_reflns_limit_k_max 15
_diffrn_reflns_limit_k_min -13
_diffrn_reflns_limit_l_max 37
_diffrn_reflns_limit_l_min -37
_diffrn_reflns_number 26536
_diffrn_reflns_theta_full 25.01
_diffrn_reflns_theta_max 25.01
_diffrn_reflns_theta_min 1.32
_exptl_absorpt_coefficient_mu 1.373
_exptl_absorpt_correction_T_max 0.8205
_exptl_absorpt_correction_T_min 0.7901
_exptl_crystal_density_diffrn 1.704
_exptl_crystal_density_method 'not measured'
_exptl_crystal_F_000 2408
_exptl_crystal_size_max 0.18
_exptl_crystal_size_mid 0.17
_exptl_crystal_size_min 0.15
_refine_diff_density_max 1.345
_refine_diff_density_min -2.083
_refine_diff_density_rms 0.121
_refine_ls_extinction_method none
_refine_ls_goodness_of_fit_ref 1.111
_refine_ls_hydrogen_treatment mixed
_refine_ls_matrix_type full
_refine_ls_number_parameters 1408
_refine_ls_number_reflns 16533
_refine_ls_number_restraints 210
_refine_ls_restrained_S_all 1.119
_refine_ls_R_factor_all 0.0803
_refine_ls_R_factor_gt 0.0636
_refine_ls_shift/su_max 0.001
_refine_ls_shift/su_mean 0.000
_refine_ls_structure_factor_coef Fsqd
_refine_ls_weighting_details 'calc w=1/[\s^2^(Fo^2^)+(0.0339P)^2^+28.9193P] where P=(Fo^2^+2Fc^2^)/3'
_refine_ls_weighting_scheme calc
_refine_ls_wR_factor_gt 0.1321
_refine_ls_wR_factor_ref 0.1398
_reflns_number_gt 13361
_reflns_number_total 16533
_reflns_threshold_expression >2sigma(I)
_cod_data_source_file c4ra15074k2.cif
_cod_data_source_block n141011a
_cod_database_code 7219444

loop_
_symmetry_equiv_pos_as_xyz
'x, y, z'
'-x, -y, -z'

loop_
_atom_site_label
_atom_site_type_symbol
_atom_site_fract_x
_atom_site_fract_y
_atom_site_fract_z
_atom_site_U_iso_or_equiv
_atom_site_adp_type
_atom_site_occupancy
_atom_site_symmetry_multiplicity
_atom_site_calc_flag
_atom_site_refinement_flags
_atom_site_disorder_assembly
_atom_site_disorder_group
Sm1 Sm 0.32806(3) 0.79042(3) 0.398532(11) 0.02514(10) Uani 1 1 d D . .
Sm2 Sm 0.76156(3) 0.32937(3) 0.159099(11) 0.02561(11) Uani 1 1 d . . .
F13 F -0.0583(4) 0.8430(4) 0.3441(2) 0.0646(15) Uani 1 1 d . . .
F14 F -0.1048(4) 1.0143(4) 0.35385(17) 0.0574(14) Uani 1 1 d . . .
F15 F -0.0910(4) 0.9117(4) 0.40776(17) 0.0619(15) Uani 1 1 d . . .
F16 F 0.2008(4) 1.1479(4) 0.29137(19) 0.0628(15) Uani 1 1 d . . .
F17 F 0.3547(5) 1.1093(4) 0.31681(17) 0.0656(16) Uani 1 1 d . . .
F18 F 0.3399(5) 1.0205(4) 0.26270(15) 0.0608(15) Uani 1 1 d . . .
F19 F 0.5805(5) 0.3519(6) 0.02751(16) 0.0793(19) Uani 1 1 d . . .
F20 F 0.4091(5) 0.3534(5) 0.05632(17) 0.0735(18) Uani 1 1 d . . .
F21 F 0.4729(5) 0.4907(5) 0.06266(18) 0.0728(17) Uani 1 1 d . . .
F22 F 0.3783(6) 0.1436(6) 0.1764(2) 0.091(2) Uani 1 1 d . . .
F23 F 0.5315(5) 0.0707(4) 0.1997(2) 0.080(2) Uani 1 1 d . . .
F24 F 0.4144(4) 0.2085(4) 0.23235(16) 0.0562(14) Uani 1 1 d . . .
F25 F 0.8310(5) -0.0437(4) 0.10466(19) 0.0660(15) Uani 1 1 d . . .
F26 F 0.7368(6) 0.0327(5) 0.05629(19) 0.0770(18) Uani 1 1 d . . .
F27 F 0.9161(7) -0.0374(5) 0.0403(2) 0.115(3) Uani 1 1 d . . .
F28 F 1.1292(6) 0.3171(6) 0.0624(3) 0.119(3) Uani 1 1 d . . .
F29 F 1.1213(5) 0.2213(4) 0.00907(17) 0.0664(16) Uani 1 1 d . . .
F30 F 1.0171(7) 0.3811(6) 0.0196(3) 0.153(5) Uani 1 1 d . . .
F31 F 0.9368(10) 0.0208(6) 0.2536(3) 0.164(5) Uani 1 1 d . . .
F32 F 1.1025(9) 0.0064(5) 0.2260(4) 0.160(5) Uani 1 1 d . . .
F33 F 0.9942(6) -0.0356(4) 0.1900(2) 0.084(2) Uani 1 1 d . . .
F34 F 1.1733(5) 0.3694(6) 0.1696(3) 0.104(3) Uani 1 1 d . . .
F35 F 1.1393(6) 0.3602(6) 0.2377(3) 0.100(2) Uani 1 1 d . . .
F36 F 1.0439(4) 0.4902(4) 0.2088(2) 0.0705(17) Uani 1 1 d . . .
O1 O 0.4964(4) 0.7102(5) 0.34769(16) 0.0416(14) Uani 1 1 d . A .
O2 O 0.5524(5) 0.7748(5) 0.20210(17) 0.0543(17) Uani 1 1 d . A .
O3 O 0.2756(4) 0.6264(4) 0.39192(15) 0.0279(11) Uani 1 1 d . B .
O4 O 0.0172(5) 0.5875(5) 0.30570(18) 0.0466(14) Uani 1 1 d . B .
O9 O 0.1370(4) 0.8364(4) 0.38096(14) 0.0267(10) Uani 1 1 d . B .
O10 O 0.3233(4) 0.9147(4) 0.34112(14) 0.0265(10) Uani 1 1 d . B .
O11 O 0.7442(4) 0.5137(4) 0.14720(15) 0.0290(11) Uani 1 1 d . . .
O12 O 0.4146(5) 0.7481(5) 0.11797(19) 0.0510(15) Uani 1 1 d . . .
O13 O 0.7169(4) 0.3646(4) 0.23553(14) 0.0264(10) Uani 1 1 d . . .
O14 O 0.3559(4) 0.4220(4) 0.31948(16) 0.0372(12) Uani 1 1 d . . .
O15 O 0.6254(4) 0.3806(4) 0.11086(15) 0.0314(11) Uani 1 1 d . . .
O16 O 0.6024(4) 0.2568(4) 0.18487(15) 0.0314(11) Uani 1 1 d . . .
O17 O 0.7810(4) 0.1753(4) 0.11284(16) 0.0342(12) Uani 1 1 d . . .
O18 O 0.9081(4) 0.3238(4) 0.09750(16) 0.0371(13) Uani 1 1 d . . .
O19 O 0.8729(4) 0.1716(4) 0.18759(16) 0.0350(12) Uani 1 1 d . . .
O20 O 0.9196(4) 0.3735(4) 0.18352(16) 0.0322(11) Uani 1 1 d . . .
N1 N 0.5395(5) 0.7297(5) 0.30930(18) 0.0316(14) Uani 1 1 d D . .
N2 N 0.5663(5) 0.7617(5) 0.24102(18) 0.0333(14) Uani 1 1 d D . .
N3 N 0.1934(5) 0.6009(4) 0.37722(19) 0.0258(13) Uani 1 1 d . . .
N4 N 0.0711(5) 0.5821(5) 0.3373(2) 0.0328(14) Uani 1 1 d . . .
N5 N 0.3208(5) 0.6894(4) 0.30517(18) 0.0261(13) Uani 1 1 d . A .
N6 N 0.6324(5) 0.3653(4) 0.26688(17) 0.0254(13) Uani 1 1 d . . .
N7 N 0.4640(5) 0.3926(5) 0.30701(18) 0.0299(13) Uani 1 1 d . . .
N8 N 0.6734(5) 0.5875(5) 0.12964(18) 0.0280(13) Uani 1 1 d . . .
N9 N 0.5192(5) 0.6958(5) 0.1147(2) 0.0355(15) Uani 1 1 d . . .
N10 N 0.5356(5) 0.5131(5) 0.20390(18) 0.0263(13) Uani 1 1 d . . .
C2 C 0.6656(8) 0.7116(9) 0.2946(4) 0.035(3) Uani 0.515(7) 1 d PD A 1
C5 C 0.6679(10) 0.7839(10) 0.2559(4) 0.037(4) Uani 0.515(7) 1 d PD A 1
C3 C 0.714(2) 0.7433(13) 0.3321(6) 0.040(3) Uani 0.515(7) 1 d PDU A 1
H3A H 0.6784 0.8192 0.3402 0.059 Uiso 0.515(7) 1 calc PR A 1
H3B H 0.7968 0.7322 0.3237 0.059 Uiso 0.515(7) 1 calc PR A 1
H3C H 0.6979 0.6991 0.3569 0.059 Uiso 0.515(7) 1 calc PR A 1
C4 C 0.7267(12) 0.5955(9) 0.2825(5) 0.038(3) Uani 0.515(7) 1 d PD A 1
H4A H 0.7241 0.5526 0.3085 0.058 Uiso 0.515(7) 1 calc PR A 1
H4B H 0.8065 0.5902 0.2695 0.058 Uiso 0.515(7) 1 calc PR A 1
H4C H 0.6889 0.5684 0.2616 0.058 Uiso 0.515(7) 1 calc PR A 1
C6 C 0.6428(12) 0.9016(10) 0.2682(5) 0.043(3) Uani 0.515(7) 1 d PD A 1
H6A H 0.6261 0.9447 0.2430 0.064 Uiso 0.515(7) 1 calc PR A 1
H6B H 0.7094 0.9159 0.2779 0.064 Uiso 0.515(7) 1 calc PR A 1
H6C H 0.5765 0.9205 0.2917 0.064 Uiso 0.515(7) 1 calc PR A 1
C7 C 0.768(2) 0.7589(17) 0.2191(7) 0.057(5) Uani 0.515(7) 1 d PD A 1
H7A H 0.7794 0.6861 0.2074 0.086 Uiso 0.515(7) 1 calc PR A 1
H7B H 0.8375 0.7639 0.2297 0.086 Uiso 0.515(7) 1 calc PR A 1
H7C H 0.7539 0.8106 0.1962 0.086 Uiso 0.515(7) 1 calc PR A 1
C2' C 0.6464(9) 0.7698(10) 0.3024(4) 0.035(3) Uani 0.485(7) 1 d PD A 2
C5' C 0.6816(9) 0.7392(11) 0.2543(5) 0.037(4) Uani 0.485(7) 1 d PD A 2
C3' C 0.722(2) 0.7157(12) 0.3338(7) 0.040(3) Uani 0.485(7) 1 d PDU A 2
H3'1 H 0.6857 0.7409 0.3635 0.059 Uiso 0.485(7) 1 calc PR A 2
H3'2 H 0.7963 0.7334 0.3270 0.059 Uiso 0.485(7) 1 calc PR A 2
H3'3 H 0.7342 0.6377 0.3313 0.059 Uiso 0.485(7) 1 calc PR A 2
C4' C 0.6192(12) 0.8900(9) 0.3120(6) 0.038(3) Uani 0.485(7) 1 d PD A 2
H4'1 H 0.5888 0.9291 0.2878 0.058 Uiso 0.485(7) 1 calc PR A 2
H4'2 H 0.6891 0.9095 0.3158 0.058 Uiso 0.485(7) 1 calc PR A 2
H4'3 H 0.5621 0.9089 0.3386 0.058 Uiso 0.485(7) 1 calc PR A 2
C6' C 0.7493(13) 0.6226(10) 0.2444(6) 0.043(3) Uani 0.485(7) 1 d PD A 2
H6'1 H 0.7071 0.5749 0.2602 0.064 Uiso 0.485(7) 1 calc PR A 2
H6'2 H 0.8240 0.6112 0.2533 0.064 Uiso 0.485(7) 1 calc PR A 2
H6'3 H 0.7603 0.6070 0.2132 0.064 Uiso 0.485(7) 1 calc PR A 2
C7' C 0.752(3) 0.8070(13) 0.2289(8) 0.057(5) Uani 0.485(7) 1 d PD A 2
H7'1 H 0.7708 0.7833 0.1983 0.086 Uiso 0.485(7) 1 calc PR A 2
H7'2 H 0.8234 0.7991 0.2403 0.086 Uiso 0.485(7) 1 calc PR A 2
H7'3 H 0.7089 0.8825 0.2315 0.086 Uiso 0.485(7) 1 calc PR A 2
C1 C 0.4880(6) 0.7425(5) 0.2747(2) 0.0257(15) Uani 1 1 d . A .
C8 C 0.3725(6) 0.7371(5) 0.2723(2) 0.0251(15) Uani 1 1 d . . .
C9 C 0.2140(6) 0.6812(5) 0.3037(2) 0.0277(15) Uani 1 1 d . . .
C10 C 0.1556(6) 0.7239(6) 0.2709(2) 0.0330(17) Uani 1 1 d . A .
H10 H 0.0800 0.7181 0.2710 0.040 Uiso 1 1 calc R . .
C11 C 0.2090(6) 0.7747(6) 0.2382(2) 0.0342(17) Uani 1 1 d . . .
H11 H 0.1699 0.8056 0.2156 0.041 Uiso 1 1 calc R A .
C12 C 0.3190(6) 0.7811(6) 0.2381(2) 0.0312(16) Uani 1 1 d . A .
H12A H 0.3575 0.8146 0.2153 0.037 Uiso 1 1 calc R . .
C13 C 0.1622(6) 0.6238(5) 0.3387(2) 0.0253(15) Uani 1 1 d . A .
C14 C 0.1127(6) 0.5506(6) 0.4071(2) 0.0339(17) Uani 1 1 d . B .
C15 C 0.0396(7) 0.6415(7) 0.4385(2) 0.0408(19) Uani 1 1 d . . .
H15A H 0.0892 0.6695 0.4542 0.061 Uiso 1 1 calc R B .
H15B H -0.0149 0.6141 0.4593 0.061 Uiso 1 1 calc R . .
H15C H -0.0022 0.6992 0.4223 0.061 Uiso 1 1 calc R . .
C16 C 0.1819(7) 0.4627(7) 0.4312(3) 0.052(2) Uani 1 1 d . . .
H16A H 0.2386 0.4119 0.4104 0.079 Uiso 1 1 calc R B .
H16B H 0.1309 0.4248 0.4487 0.079 Uiso 1 1 calc R . .
H16C H 0.2212 0.4943 0.4503 0.079 Uiso 1 1 calc R . .
C17 C 0.0477(6) 0.5134(6) 0.3746(3) 0.0361(18) Uani 1 1 d . B .
C18 C 0.0979(7) 0.3970(7) 0.3580(3) 0.049(2) Uani 1 1 d . . .
H18A H 0.0635 0.3843 0.3332 0.073 Uiso 1 1 calc R B .
H18B H 0.0814 0.3485 0.3811 0.073 Uiso 1 1 calc R . .
H18C H 0.1808 0.3837 0.3489 0.073 Uiso 1 1 calc R . .
C19 C -0.0803(6) 0.5340(7) 0.3898(3) 0.044(2) Uani 1 1 d . . .
H19A H -0.1134 0.6107 0.3968 0.066 Uiso 1 1 calc R B .
H19B H -0.0950 0.4927 0.4157 0.066 Uiso 1 1 calc R . .
H19C H -0.1151 0.5118 0.3668 0.066 Uiso 1 1 calc R . .
C30 C -0.0432(7) 0.9221(7) 0.3673(3) 0.043(2) Uani 1 1 d . B .
C31 C 0.0833(6) 0.9167(6) 0.3635(2) 0.0279(16) Uani 1 1 d . . .
C32 C 0.1264(6) 0.9932(6) 0.3398(2) 0.0302(16) Uani 1 1 d . B .
H32 H 0.0746 1.0528 0.3299 0.036 Uiso 1 1 calc R . .
C33 C 0.2431(6) 0.9856(5) 0.3301(2) 0.0262(15) Uani 1 1 d . . .
C34 C 0.2843(7) 1.0669(6) 0.3003(2) 0.0342(17) Uani 1 1 d . B .
C35 C 0.5221(6) 0.4106(5) 0.2673(2) 0.0256(15) Uani 1 1 d . . .
C36 C 0.5421(6) 0.3471(6) 0.3378(2) 0.0326(17) Uani 1 1 d . . .
C37 C 0.5498(8) 0.4406(7) 0.3652(3) 0.055(3) Uani 1 1 d . . .
H37A H 0.5823 0.4907 0.3465 0.082 Uiso 1 1 calc R . .
H37B H 0.5988 0.4135 0.3866 0.082 Uiso 1 1 calc R . .
H37C H 0.4731 0.4778 0.3802 0.082 Uiso 1 1 calc R . .
C38 C 0.4974(7) 0.2672(7) 0.3667(2) 0.048(2) Uani 1 1 d . . .
H38A H 0.4326 0.3055 0.3884 0.072 Uiso 1 1 calc R . .
H38B H 0.5581 0.2259 0.3814 0.072 Uiso 1 1 calc R . .
H38C H 0.4723 0.2183 0.3492 0.072 Uiso 1 1 calc R . .
C39 C 0.6545(7) 0.2969(6) 0.3050(2) 0.0324(17) Uani 1 1 d . . .
C40 C 0.6620(7) 0.1829(6) 0.2897(2) 0.0389(19) Uani 1 1 d . . .
H40A H 0.5897 0.1806 0.2811 0.058 Uiso 1 1 calc R . .
H40B H 0.6769 0.1335 0.3133 0.058 Uiso 1 1 calc R . .
H40C H 0.7244 0.1614 0.2648 0.058 Uiso 1 1 calc R . .
C41 C 0.7646(7) 0.3033(7) 0.3189(3) 0.043(2) Uani 1 1 d . . .
H41A H 0.8295 0.2707 0.2961 0.064 Uiso 1 1 calc R . .
H41B H 0.7728 0.2646 0.3458 0.064 Uiso 1 1 calc R . .
H41C H 0.7629 0.3787 0.3238 0.064 Uiso 1 1 calc R . .
C42 C 0.4684(6) 0.4682(5) 0.2328(2) 0.0249(15) Uani 1 1 d . . .
C43 C 0.4887(6) 0.5641(6) 0.1714(2) 0.0283(16) Uani 1 1 d . . .
C44 C 0.3768(6) 0.5710(6) 0.1664(2) 0.0320(16) Uani 1 1 d . . .
H44 H 0.3468 0.6067 0.1427 0.038 Uiso 1 1 calc R . .
C45 C 0.3116(6) 0.5251(6) 0.1966(2) 0.0343(17) Uani 1 1 d . . .
H45 H 0.2346 0.5293 0.1941 0.041 Uiso 1 1 calc R . .
C46 C 0.3560(6) 0.4728(6) 0.2307(2) 0.0306(16) Uani 1 1 d . . .
H46 H 0.3110 0.4408 0.2520 0.037 Uiso 1 1 calc R . .
C47 C 0.5601(6) 0.6143(6) 0.1399(2) 0.0290(16) Uani 1 1 d . . .
C48 C 0.7181(7) 0.6424(6) 0.0907(2) 0.0359(18) Uani 1 1 d . . .
C49 C 0.7566(8) 0.5569(8) 0.0539(3) 0.052(2) Uani 1 1 d . . .
H49A H 0.8108 0.4940 0.0628 0.079 Uiso 1 1 calc R . .
H49B H 0.7938 0.5863 0.0280 0.079 Uiso 1 1 calc R . .
H49C H 0.6900 0.5358 0.0474 0.079 Uiso 1 1 calc R . .
C50 C 0.8203(7) 0.6792(8) 0.0994(3) 0.051(2) Uani 1 1 d . . .
H50A H 0.7971 0.7283 0.1248 0.077 Uiso 1 1 calc R . .
H50B H 0.8493 0.7163 0.0742 0.077 Uiso 1 1 calc R . .
H50C H 0.8806 0.6167 0.1048 0.077 Uiso 1 1 calc R . .
C51 C 0.6104(7) 0.7341(7) 0.0857(2) 0.043(2) Uani 1 1 d . . .
C52 C 0.5826(8) 0.7414(9) 0.0401(3) 0.063(3) Uani 1 1 d . . .
H52A H 0.5712 0.6728 0.0313 0.095 Uiso 1 1 calc R . .
H52B H 0.6460 0.7578 0.0199 0.095 Uiso 1 1 calc R . .
H52C H 0.5126 0.7985 0.0396 0.095 Uiso 1 1 calc R . .
C53 C 0.6085(8) 0.8429(7) 0.1028(3) 0.057(2) Uani 1 1 d . . .
H53A H 0.5325 0.8915 0.1034 0.086 Uiso 1 1 calc R . .
H53B H 0.6658 0.8714 0.0839 0.086 Uiso 1 1 calc R . .
H53C H 0.6260 0.8368 0.1322 0.086 Uiso 1 1 calc R . .
C54 C 0.5015(8) 0.3835(9) 0.0623(3) 0.052(2) Uani 1 1 d . . .
C55 C 0.5449(6) 0.3417(7) 0.1036(2) 0.0370(18) Uani 1 1 d . . .
C56 C 0.4967(7) 0.2710(7) 0.1281(2) 0.041(2) Uani 1 1 d . . .
H56 H 0.4404 0.2447 0.1176 0.049 Uiso 1 1 calc R . .
C57 C 0.5260(6) 0.2365(6) 0.1671(2) 0.0339(18) Uani 1 1 d . . .
C58 C 0.4613(8) 0.1639(8) 0.1935(3) 0.049(2) Uani 1 1 d . . .
C59 C 0.8354(9) 0.0186(8) 0.0707(3) 0.055(3) Uani 1 1 d . . .
C60 C 0.8567(6) 0.1254(6) 0.0828(2) 0.0367(18) Uani 1 1 d . . .
C61 C 0.9450(8) 0.1586(7) 0.0595(3) 0.049(2) Uani 1 1 d . . .
H61 H 0.9954 0.1132 0.0369 0.059 Uiso 1 1 calc R . .
C62 C 0.9625(7) 0.2571(7) 0.0681(3) 0.042(2) Uani 1 1 d . . .
C63 C 1.0581(10) 0.2950(8) 0.0389(4) 0.069(3) Uani 1 1 d . . .
C64 C 0.9960(10) 0.0340(8) 0.2175(4) 0.065(3) Uani 1 1 d . . .
C65 C 0.9609(8) 0.1508(7) 0.2036(3) 0.044(2) Uani 1 1 d . . .
C66 C 1.0289(8) 0.2160(7) 0.2101(3) 0.054(2) Uani 1 1 d . . .
H66 H 1.0952 0.1875 0.2225 0.065 Uiso 1 1 calc R . .
C67 C 1.0029(7) 0.3235(7) 0.1988(3) 0.0410(19) Uani 1 1 d . . .
C68 C 1.0894(8) 0.3863(9) 0.2046(4) 0.064(3) Uani 1 1 d . . .
C20 C 0.1635(8) 1.1361(7) 0.4621(3) 0.049(3) Uani 0.617(3) 1 d PD B 1
C21 C 0.2644(6) 1.0449(5) 0.4441(2) 0.035(2) Uani 0.617(3) 1 d PD B 1
C22 C 0.3759(6) 1.0501(8) 0.4430(2) 0.043(3) Uani 0.617(3) 1 d PD B 1
H22 H 0.3877 1.1139 0.4541 0.052 Uiso 0.617(3) 1 calc PR B 1
C23 C 0.4729(6) 0.9678(6) 0.4267(2) 0.041(3) Uani 0.617(3) 1 d PD B 1
C24 C 0.5914(7) 0.9844(8) 0.4275(3) 0.082(8) Uani 0.617(3) 1 d PD B 1
C25 C 0.1988(7) 0.7769(6) 0.5458(3) 0.038(4) Uani 0.617(3) 1 d PDU B 1
C26 C 0.2868(6) 0.7433(4) 0.5047(2) 0.036(2) Uani 0.617(3) 1 d PD B 1
C27 C 0.3994(6) 0.6935(5) 0.5076(3) 0.040(3) Uani 0.617(3) 1 d PD B 1
H27 H 0.4198 0.6811 0.5355 0.048 Uiso 0.617(3) 1 calc PR B 1
C28 C 0.4844(5) 0.6606(5) 0.4708(2) 0.030(2) Uani 0.617(3) 1 d PD B 1
C29 C 0.6045(7) 0.6069(7) 0.4782(3) 0.038(2) Uani 0.617(3) 1 d PD B 1
F1 F 0.1169(9) 1.1864(8) 0.4304(4) 0.072(3) Uani 0.617(3) 1 d PD B 1
F2 F 0.1930(8) 1.2097(7) 0.4822(4) 0.099(3) Uani 0.617(3) 1 d PD B 1
F3 F 0.0864(7) 1.1073(7) 0.4874(3) 0.083(3) Uani 0.617(3) 1 d PD B 1
F4 F 0.6357(8) 1.0044(8) 0.3879(3) 0.083(3) Uani 0.617(3) 1 d PD B 1
F5 F 0.6576(7) 0.8980(6) 0.4407(3) 0.088(3) Uani 0.617(3) 1 d PD B 1
F6 F 0.5820(9) 1.0664(6) 0.4534(3) 0.089(3) Uani 0.617(3) 1 d PD B 1
F7 F 0.1386(9) 0.7018(7) 0.5489(3) 0.079(3) Uani 0.617(3) 1 d PD B 1
F8 F 0.2482(9) 0.7679(9) 0.5795(3) 0.133(5) Uani 0.617(3) 1 d PD B 1
F9 F 0.1299(7) 0.8683(6) 0.5449(3) 0.084(3) Uani 0.617(3) 1 d PD B 1
F10 F 0.6686(8) 0.6687(9) 0.4765(4) 0.138(6) Uani 0.617(3) 1 d PD B 1
F11 F 0.5993(8) 0.5663(10) 0.5165(3) 0.096(4) Uani 0.617(3) 1 d PD B 1
F12 F 0.6546(11) 0.5271(8) 0.4519(4) 0.073(2) Uani 0.617(3) 1 d PD B 1
O5 O 0.2368(9) 0.9680(6) 0.4309(3) 0.0293(19) Uani 0.617(3) 1 d PD B 1
O6 O 0.4728(7) 0.8795(7) 0.4109(3) 0.039(3) Uani 0.617(3) 1 d PD B 1
O7 O 0.2463(9) 0.7651(8) 0.4714(2) 0.027(3) Uani 0.617(3) 1 d PD B 1
O8 O 0.4719(8) 0.6707(7) 0.4322(3) 0.0308(16) Uani 0.617(3) 1 d PD B 1
C20' C 0.1466(11) 1.1318(9) 0.4686(6) 0.049(3) Uani 0.383(3) 1 d PD B 2
C21' C 0.1798(7) 1.0094(7) 0.4668(4) 0.035(2) Uani 0.383(3) 1 d PD B 2
C22' C 0.1722(7) 0.9516(9) 0.5044(5) 0.043(3) Uani 0.383(3) 1 d PD B 2
H22' H 0.1458 0.9905 0.5313 0.052 Uiso 0.383(3) 1 calc PR B 2
C23' C 0.2011(8) 0.8403(9) 0.5049(4) 0.041(3) Uani 0.383(3) 1 d PD B 2
C24' C 0.1916(10) 0.7799(9) 0.5468(4) 0.082(8) Uani 0.383(3) 1 d PD B 2
C25' C 0.5750(10) 0.9903(9) 0.4359(4) 0.038(4) Uani 0.383(3) 1 d PDU B 2
C26' C 0.5320(8) 0.8900(8) 0.4355(3) 0.036(2) Uani 0.383(3) 1 d PD B 2
C27' C 0.5876(11) 0.7952(8) 0.4525(3) 0.040(3) Uani 0.383(3) 1 d PD B 2
H27' H 0.6537 0.7944 0.4645 0.048 Uiso 0.383(3) 1 calc PR B 2
C28' C 0.5509(9) 0.7006(8) 0.4528(3) 0.030(2) Uani 0.383(3) 1 d PD B 2
C29' C 0.6199(11) 0.6013(9) 0.4725(4) 0.038(2) Uani 0.383(3) 1 d PD B 2
F1' F 0.1058(15) 1.1659(14) 0.4334(5) 0.072(3) Uani 0.383(3) 1 d PD B 2
F2' F 0.2373(11) 1.1660(10) 0.4707(6) 0.099(3) Uani 0.383(3) 1 d PD B 2
F3' F 0.0680(13) 1.1653(10) 0.5030(5) 0.083(3) Uani 0.383(3) 1 d PD B 2
F4' F 0.2965(9) 0.7400(10) 0.5548(5) 0.083(3) Uani 0.383(3) 1 d PD B 2
F5' F 0.1436(12) 0.7016(10) 0.5429(6) 0.088(3) Uani 0.383(3) 1 d PD B 2
F6' F 0.1316(12) 0.8468(11) 0.5786(4) 0.089(3) Uani 0.383(3) 1 d PD B 2
F7' F 0.6466(10) 0.9818(11) 0.4625(4) 0.079(3) Uani 0.383(3) 1 d PD B 2
F8' F 0.4904(13) 1.0744(10) 0.4466(5) 0.133(5) Uani 0.383(3) 1 d PD B 2
F9' F 0.6284(14) 1.0024(13) 0.3966(4) 0.084(3) Uani 0.383(3) 1 d PD B 2
F10' F 0.5559(12) 0.5820(15) 0.5085(6) 0.138(6) Uani 0.383(3) 1 d PD B 2
F11' F 0.7135(10) 0.6196(17) 0.4816(5) 0.096(4) Uani 0.383(3) 1 d PD B 2
F12' F 0.645(2) 0.5192(11) 0.4455(7) 0.073(2) Uani 0.383(3) 1 d PD B 2
O5' O 0.2135(14) 0.9640(11) 0.4307(5) 0.0293(19) Uani 0.383(3) 1 d PD B 2
O7' O 0.4456(11) 0.9007(12) 0.4191(4) 0.027(3) Uani 0.383(3) 1 d PD B 2
O6' O 0.2363(15) 0.7805(17) 0.4726(3) 0.039(3) Uani 0.383(3) 1 d PD B 2
O8' O 0.4672(11) 0.6809(13) 0.4391(5) 0.0308(16) Uani 0.383(3) 1 d PD B 2
C69 C 0.3401(13) 1.0789(13) 0.0621(6) 0.136(3) Uani 1 1 d U . .
H69A H 0.4170 1.0399 0.0663 0.203 Uiso 1 1 calc R . .
H69B H 0.3261 1.1547 0.0707 0.203 Uiso 1 1 calc R . .
H69C H 0.3338 1.0732 0.0315 0.203 Uiso 1 1 calc R . .
C70 C 0.2476(14) 1.0283(13) 0.0913(6) 0.133(2) Uani 1 1 d U . .
H70A H 0.2715 1.0086 0.1195 0.160 Uiso 1 1 calc R . .
H70B H 0.1728 1.0823 0.0968 0.160 Uiso 1 1 calc R . .
C72 C 0.1717(13) 0.8659(13) 0.0942(6) 0.132(2) Uani 1 1 d U . .
H72A H 0.0905 0.9071 0.1007 0.158 Uiso 1 1 calc R . .
H72B H 0.1986 0.8524 0.1223 0.158 Uiso 1 1 calc R . .
C73 C 0.1762(14) 0.7580(13) 0.0741(6) 0.132(2) Uani 1 1 d U . .
H73A H 0.1403 0.7704 0.0479 0.158 Uiso 1 1 calc R . .
H73B H 0.2572 0.7184 0.0649 0.158 Uiso 1 1 calc R . .
C71 C 0.2358(14) 0.9335(13) 0.0698(6) 0.133(2) Uani 1 1 d U . .
H71A H 0.1998 0.9574 0.0442 0.159 Uiso 1 1 calc R . .
H71B H 0.3137 0.8883 0.0588 0.159 Uiso 1 1 calc R . .
C74 C 0.1174(13) 0.6902(13) 0.1039(6) 0.132(2) Uani 1 1 d U . .
H74A H 0.0345 0.7256 0.1100 0.159 Uiso 1 1 calc R . .
H74B H 0.1460 0.6861 0.1317 0.159 Uiso 1 1 calc R . .
C75 C 0.1341(13) 0.5775(12) 0.0865(6) 0.134(3) Uani 1 1 d U . .
H75A H 0.1325 0.5792 0.0553 0.201 Uiso 1 1 calc R . .
H75B H 0.0727 0.5474 0.1014 0.201 Uiso 1 1 calc R . .
H75C H 0.2081 0.5328 0.0914 0.201 Uiso 1 1 calc R . .

loop_
_atom_site_aniso_label
_atom_site_aniso_U_11
_atom_site_aniso_U_22
_atom_site_aniso_U_33
_atom_site_aniso_U_23
_atom_site_aniso_U_13
_atom_site_aniso_U_12
Sm1 0.0221(2) 0.0282(2) 0.0272(2) 0.00841(15) -0.00998(15) -0.00686(15)
Sm2 0.0233(2) 0.0285(2) 0.0268(2) -0.00082(15) 0.00017(15) -0.01284(16)
F13 0.028(3) 0.064(4) 0.107(5) -0.002(3) -0.022(3) -0.014(2)
F14 0.025(2) 0.056(3) 0.083(4) 0.028(3) -0.012(2) 0.005(2)
F15 0.025(3) 0.073(4) 0.073(4) 0.031(3) 0.010(2) 0.002(2)
F16 0.047(3) 0.050(3) 0.090(4) 0.039(3) -0.014(3) -0.009(2)
F17 0.091(4) 0.066(4) 0.071(4) 0.030(3) -0.045(3) -0.057(3)
F18 0.089(4) 0.048(3) 0.043(3) 0.006(2) 0.013(3) -0.032(3)
F19 0.074(4) 0.136(6) 0.029(3) -0.007(3) -0.004(3) -0.032(4)
F20 0.063(4) 0.127(5) 0.056(3) 0.013(3) -0.034(3) -0.056(4)
F21 0.087(4) 0.088(5) 0.063(4) 0.021(3) -0.044(3) -0.038(4)
F22 0.092(5) 0.142(6) 0.081(4) 0.027(4) -0.024(4) -0.104(5)
F23 0.070(4) 0.036(3) 0.123(5) -0.001(3) 0.029(4) -0.027(3)
F24 0.064(3) 0.055(3) 0.052(3) 0.000(2) 0.017(3) -0.038(3)
F25 0.086(4) 0.044(3) 0.075(4) -0.001(3) -0.018(3) -0.026(3)
F26 0.111(5) 0.075(4) 0.073(4) -0.001(3) -0.040(4) -0.060(4)
F27 0.151(7) 0.081(5) 0.104(5) -0.065(4) 0.060(5) -0.065(5)
F28 0.093(5) 0.114(6) 0.145(7) -0.077(5) 0.076(5) -0.078(5)
F29 0.063(4) 0.062(3) 0.061(3) -0.015(3) 0.036(3) -0.022(3)
F30 0.133(7) 0.065(4) 0.182(8) 0.051(5) 0.119(7) 0.016(4)
F31 0.261(13) 0.070(5) 0.094(6) 0.049(4) 0.038(7) 0.028(6)
F32 0.174(9) 0.045(4) 0.292(13) 0.018(6) -0.167(10) -0.001(5)
F33 0.129(6) 0.032(3) 0.094(5) -0.002(3) -0.050(4) -0.005(3)
F34 0.056(4) 0.122(6) 0.136(6) -0.048(5) 0.016(4) -0.050(4)
F35 0.088(5) 0.104(5) 0.141(6) 0.014(5) -0.084(5) -0.042(4)
F36 0.040(3) 0.053(3) 0.126(5) -0.019(3) -0.029(3) -0.015(3)
O1 0.025(3) 0.072(4) 0.027(3) 0.022(3) -0.007(2) -0.010(3)
O2 0.059(4) 0.091(5) 0.026(3) 0.007(3) -0.007(3) -0.044(4)
O3 0.019(2) 0.028(3) 0.039(3) 0.007(2) -0.012(2) -0.006(2)
O4 0.046(3) 0.058(4) 0.046(3) 0.011(3) -0.025(3) -0.022(3)
O9 0.020(2) 0.030(3) 0.028(2) 0.007(2) -0.006(2) -0.004(2)
O10 0.022(3) 0.028(3) 0.031(3) 0.006(2) -0.008(2) -0.008(2)
O11 0.025(3) 0.027(3) 0.037(3) 0.002(2) -0.001(2) -0.013(2)
O12 0.034(3) 0.057(4) 0.061(4) 0.022(3) -0.013(3) -0.008(3)
O13 0.021(2) 0.028(3) 0.030(3) -0.003(2) 0.000(2) -0.011(2)
O14 0.032(3) 0.045(3) 0.033(3) 0.000(2) 0.005(2) -0.014(2)
O15 0.027(3) 0.043(3) 0.027(3) -0.001(2) 0.000(2) -0.017(2)
O16 0.031(3) 0.037(3) 0.030(3) -0.004(2) 0.002(2) -0.020(2)
O17 0.036(3) 0.034(3) 0.035(3) -0.009(2) 0.001(2) -0.017(2)
O18 0.036(3) 0.034(3) 0.039(3) -0.005(2) 0.012(2) -0.015(2)
O19 0.035(3) 0.028(3) 0.041(3) -0.001(2) -0.006(2) -0.007(2)
O20 0.021(3) 0.032(3) 0.047(3) 0.002(2) -0.008(2) -0.011(2)
N1 0.022(3) 0.045(4) 0.027(3) 0.011(3) -0.005(3) -0.008(3)
N2 0.040(4) 0.043(4) 0.025(3) 0.003(3) -0.005(3) -0.026(3)
N3 0.018(3) 0.022(3) 0.041(3) 0.008(3) -0.008(3) -0.010(2)
N4 0.019(3) 0.039(4) 0.041(4) 0.006(3) -0.009(3) -0.008(3)
N5 0.025(3) 0.024(3) 0.030(3) 0.005(2) -0.011(2) -0.004(2)
N6 0.028(3) 0.024(3) 0.027(3) -0.004(2) -0.003(3) -0.013(3)
N7 0.029(3) 0.038(3) 0.024(3) -0.001(3) -0.002(3) -0.012(3)
N8 0.024(3) 0.033(3) 0.029(3) 0.005(3) -0.001(3) -0.014(3)
N9 0.034(4) 0.041(4) 0.036(4) 0.011(3) -0.009(3) -0.015(3)
N10 0.023(3) 0.031(3) 0.027(3) 0.002(2) -0.002(2) -0.014(3)
C2 0.026(6) 0.034(9) 0.044(7) 0.002(7) -0.002(5) -0.008(7)
C5 0.046(6) 0.041(13) 0.037(5) 0.000(7) -0.004(4) -0.038(8)
C3 0.034(3) 0.045(4) 0.043(3) 0.002(3) -0.008(3) -0.015(3)
C4 0.024(6) 0.023(5) 0.065(8) -0.007(5) 0.003(5) -0.006(4)
C6 0.034(6) 0.041(7) 0.057(8) 0.003(6) -0.009(6) -0.017(5)
C7 0.047(9) 0.092(18) 0.033(11) -0.009(11) 0.014(7) -0.032(14)
C2' 0.026(6) 0.034(9) 0.044(7) 0.002(7) -0.002(5) -0.008(7)
C5' 0.046(6) 0.041(13) 0.037(5) 0.000(7) -0.004(4) -0.038(8)
C3' 0.034(3) 0.045(4) 0.043(3) 0.002(3) -0.008(3) -0.015(3)
C4' 0.024(6) 0.023(5) 0.065(8) -0.007(5) 0.003(5) -0.006(4)
C6' 0.034(6) 0.041(7) 0.057(8) 0.003(6) -0.009(6) -0.017(5)
C7' 0.047(9) 0.092(18) 0.033(11) -0.009(11) 0.014(7) -0.032(14)
C1 0.028(4) 0.022(3) 0.027(4) -0.002(3) 0.002(3) -0.010(3)
C8 0.028(4) 0.019(3) 0.028(4) -0.001(3) -0.007(3) -0.003(3)
C9 0.023(4) 0.025(4) 0.034(4) -0.002(3) -0.007(3) -0.001(3)
C10 0.021(4) 0.045(5) 0.032(4) -0.004(3) -0.008(3) -0.003(3)
C11 0.035(4) 0.038(4) 0.028(4) 0.003(3) -0.010(3) -0.002(3)
C12 0.037(4) 0.027(4) 0.030(4) 0.003(3) -0.006(3) -0.008(3)
C13 0.021(4) 0.023(3) 0.034(4) 0.001(3) -0.010(3) -0.005(3)
C14 0.024(4) 0.039(4) 0.043(4) 0.017(3) -0.009(3) -0.014(3)
C15 0.037(5) 0.055(5) 0.034(4) 0.013(4) -0.003(3) -0.022(4)
C16 0.038(5) 0.050(5) 0.078(6) 0.036(5) -0.025(5) -0.020(4)
C17 0.023(4) 0.034(4) 0.051(5) 0.011(4) -0.007(3) -0.007(3)
C18 0.032(5) 0.040(5) 0.076(6) 0.004(4) -0.008(4) -0.014(4)
C19 0.023(4) 0.053(5) 0.059(5) 0.007(4) -0.009(4) -0.012(4)
C30 0.025(4) 0.042(5) 0.059(6) 0.018(4) -0.010(4) -0.002(4)
C31 0.023(4) 0.029(4) 0.030(4) 0.004(3) -0.009(3) -0.002(3)
C32 0.024(4) 0.029(4) 0.036(4) 0.006(3) -0.011(3) -0.001(3)
C33 0.035(4) 0.021(3) 0.026(4) 0.004(3) -0.011(3) -0.010(3)
C34 0.036(4) 0.030(4) 0.039(4) 0.006(3) -0.011(4) -0.011(3)
C35 0.028(4) 0.023(4) 0.029(4) -0.003(3) -0.002(3) -0.013(3)
C36 0.033(4) 0.042(4) 0.019(3) -0.006(3) 0.000(3) -0.005(3)
C37 0.048(5) 0.061(6) 0.044(5) -0.031(4) -0.016(4) 0.012(4)
C38 0.049(5) 0.056(5) 0.029(4) 0.006(4) 0.006(4) -0.005(4)
C39 0.040(4) 0.031(4) 0.024(4) 0.003(3) -0.004(3) -0.006(3)
C40 0.054(5) 0.025(4) 0.034(4) -0.005(3) 0.002(4) -0.010(4)
C41 0.034(5) 0.049(5) 0.041(5) -0.006(4) -0.007(4) -0.003(4)
C42 0.022(4) 0.024(3) 0.031(4) 0.000(3) -0.002(3) -0.010(3)
C43 0.024(4) 0.029(4) 0.034(4) 0.001(3) -0.004(3) -0.010(3)
C44 0.025(4) 0.031(4) 0.041(4) 0.005(3) -0.008(3) -0.008(3)
C45 0.024(4) 0.042(4) 0.042(4) -0.001(4) -0.005(3) -0.018(3)
C46 0.026(4) 0.035(4) 0.032(4) 0.000(3) 0.001(3) -0.013(3)
C47 0.032(4) 0.033(4) 0.025(4) 0.005(3) -0.004(3) -0.015(3)
C48 0.039(5) 0.043(5) 0.031(4) 0.014(3) -0.004(3) -0.022(4)
C49 0.049(5) 0.065(6) 0.038(5) 0.001(4) 0.014(4) -0.021(5)
C50 0.040(5) 0.062(6) 0.062(6) 0.028(5) -0.009(4) -0.034(4)
C51 0.045(5) 0.055(5) 0.034(4) 0.020(4) -0.009(4) -0.023(4)
C52 0.055(6) 0.098(8) 0.039(5) 0.022(5) -0.017(4) -0.017(6)
C53 0.061(6) 0.050(6) 0.063(6) 0.023(5) -0.005(5) -0.022(5)
C54 0.053(6) 0.081(7) 0.034(5) -0.005(5) -0.008(4) -0.037(5)
C55 0.027(4) 0.053(5) 0.034(4) -0.011(4) -0.006(3) -0.014(4)
C56 0.045(5) 0.061(5) 0.027(4) -0.006(4) -0.004(3) -0.032(4)
C57 0.030(4) 0.047(5) 0.030(4) -0.011(3) 0.005(3) -0.025(4)
C58 0.050(6) 0.058(6) 0.049(5) -0.008(4) 0.000(4) -0.041(5)
C59 0.062(6) 0.058(6) 0.050(6) -0.018(5) 0.004(5) -0.032(5)
C60 0.031(4) 0.046(5) 0.041(4) -0.004(4) -0.005(4) -0.024(4)
C61 0.059(6) 0.037(5) 0.048(5) -0.016(4) 0.017(4) -0.021(4)
C62 0.045(5) 0.042(5) 0.037(4) 0.000(4) 0.008(4) -0.015(4)
C63 0.061(7) 0.049(6) 0.084(8) -0.008(6) 0.038(6) -0.023(5)
C64 0.079(8) 0.046(6) 0.064(7) 0.006(5) -0.027(6) 0.005(5)
C65 0.055(6) 0.036(5) 0.037(5) -0.002(4) -0.017(4) 0.000(4)
C66 0.044(5) 0.043(5) 0.078(7) -0.004(5) -0.039(5) 0.002(4)
C67 0.030(4) 0.049(5) 0.043(5) 0.000(4) -0.011(4) -0.007(4)
C68 0.037(5) 0.063(7) 0.099(8) -0.004(6) -0.028(6) -0.014(5)
C20 0.052(7) 0.036(5) 0.059(7) 0.004(5) -0.021(6) -0.005(5)
C21 0.039(6) 0.023(5) 0.045(6) 0.001(4) -0.013(5) -0.006(5)
C22 0.040(7) 0.039(6) 0.056(7) -0.004(5) -0.015(6) -0.013(5)
C23 0.045(7) 0.033(6) 0.050(7) -0.004(5) -0.015(6) -0.013(5)
C24 0.081(14) 0.069(13) 0.107(16) -0.015(11) -0.060(12) -0.010(10)
C25 0.037(5) 0.038(5) 0.036(4) 0.005(3) -0.008(3) -0.004(3)
C26 0.039(6) 0.027(6) 0.037(6) 0.006(5) -0.006(5) -0.002(5)
C27 0.037(6) 0.051(7) 0.032(6) 0.002(5) -0.021(5) -0.001(5)
C28 0.022(5) 0.028(5) 0.039(6) 0.001(4) -0.006(4) -0.003(4)
C29 0.026(5) 0.051(5) 0.040(5) 0.003(4) -0.013(4) -0.008(4)
F1 0.081(5) 0.034(5) 0.096(5) 0.010(4) -0.031(4) 0.007(4)
F2 0.069(7) 0.046(7) 0.180(11) -0.072(6) -0.039(7) 0.003(5)
F3 0.094(7) 0.046(6) 0.077(7) -0.008(4) 0.032(5) 0.012(6)
F4 0.054(6) 0.073(6) 0.141(9) 0.032(6) -0.021(6) -0.048(5)
F5 0.045(5) 0.057(6) 0.151(9) 0.018(6) -0.029(5) 0.010(4)
F6 0.097(7) 0.040(5) 0.134(8) -0.022(5) -0.039(6) -0.008(5)
F7 0.113(8) 0.052(5) 0.057(5) 0.016(4) 0.019(5) -0.019(5)
F8 0.072(7) 0.206(14) 0.080(7) -0.001(8) -0.021(6) 0.043(8)
F9 0.071(6) 0.073(6) 0.094(7) -0.019(6) -0.019(6) 0.011(5)
F10 0.076(8) 0.107(9) 0.264(18) 0.009(10) -0.081(10) -0.049(7)
F11 0.052(6) 0.188(11) 0.049(5) 0.038(6) -0.018(4) -0.027(7)
F12 0.066(4) 0.055(4) 0.091(6) -0.022(3) -0.049(4) 0.022(3)
O5 0.026(5) 0.030(3) 0.034(3) -0.001(2) -0.005(3) -0.011(3)
O6 0.028(5) 0.030(5) 0.056(7) -0.007(4) -0.006(4) -0.002(4)
O7 0.026(5) 0.033(6) 0.022(4) 0.007(3) -0.010(3) -0.005(4)
O8 0.024(3) 0.047(4) 0.017(4) 0.005(3) -0.007(3) 0.000(2)
C20' 0.052(7) 0.036(5) 0.059(7) 0.004(5) -0.021(6) -0.005(5)
C21' 0.039(6) 0.023(5) 0.045(6) 0.001(4) -0.013(5) -0.006(5)
C22' 0.040(7) 0.039(6) 0.056(7) -0.004(5) -0.015(6) -0.013(5)
C23' 0.045(7) 0.033(6) 0.050(7) -0.004(5) -0.015(6) -0.013(5)
C24' 0.081(14) 0.069(13) 0.107(16) -0.015(11) -0.060(12) -0.010(10)
C25' 0.037(5) 0.038(5) 0.036(4) 0.005(3) -0.008(3) -0.004(3)
C26' 0.039(6) 0.027(6) 0.037(6) 0.006(5) -0.006(5) -0.002(5)
C27' 0.037(6) 0.051(7) 0.032(6) 0.002(5) -0.021(5) -0.001(5)
C28' 0.022(5) 0.028(5) 0.039(6) 0.001(4) -0.006(4) -0.003(4)
C29' 0.026(5) 0.051(5) 0.040(5) 0.003(4) -0.013(4) -0.008(4)
F1' 0.081(5) 0.034(5) 0.096(5) 0.010(4) -0.031(4) 0.007(4)
F2' 0.069(7) 0.046(7) 0.180(11) -0.072(6) -0.039(7) 0.003(5)
F3' 0.094(7) 0.046(6) 0.077(7) -0.008(4) 0.032(5) 0.012(6)
F4' 0.054(6) 0.073(6) 0.141(9) 0.032(6) -0.021(6) -0.048(5)
F5' 0.045(5) 0.057(6) 0.151(9) 0.018(6) -0.029(5) 0.010(4)
F6' 0.097(7) 0.040(5) 0.134(8) -0.022(5) -0.039(6) -0.008(5)
F7' 0.113(8) 0.052(5) 0.057(5) 0.016(4) 0.019(5) -0.019(5)
F8' 0.072(7) 0.206(14) 0.080(7) -0.001(8) -0.021(6) 0.043(8)
F9' 0.071(6) 0.073(6) 0.094(7) -0.019(6) -0.019(6) 0.011(5)
F10' 0.076(8) 0.107(9) 0.264(18) 0.009(10) -0.081(10) -0.049(7)
F11' 0.052(6) 0.188(11) 0.049(5) 0.038(6) -0.018(4) -0.027(7)
F12' 0.066(4) 0.055(4) 0.091(6) -0.022(3) -0.049(4) 0.022(3)
O5' 0.026(5) 0.030(3) 0.034(3) -0.001(2) -0.005(3) -0.011(3)
O7' 0.026(5) 0.033(6) 0.022(4) 0.007(3) -0.010(3) -0.005(4)
O6' 0.028(5) 0.030(5) 0.056(7) -0.007(4) -0.006(4) -0.002(4)
O8' 0.024(3) 0.047(4) 0.017(4) 0.005(3) -0.007(3) 0.000(2)
C69 0.102(5) 0.112(5) 0.214(7) 0.044(5) -0.073(5) -0.037(4)
C70 0.100(4) 0.110(5) 0.212(7) 0.042(5) -0.073(5) -0.038(4)
C72 0.098(4) 0.109(5) 0.212(7) 0.039(5) -0.073(5) -0.038(4)
C73 0.098(4) 0.108(5) 0.212(7) 0.038(5) -0.073(5) -0.038(4)
C71 0.099(4) 0.109(5) 0.212(7) 0.041(5) -0.073(5) -0.038(4)
C74 0.098(4) 0.108(5) 0.213(7) 0.038(5) -0.073(5) -0.038(4)
C75 0.099(5) 0.109(5) 0.215(7) 0.036(5) -0.072(5) -0.037(4)

loop_
_atom_type_symbol
_atom_type_description
_atom_type_scat_dispersion_real
_atom_type_scat_dispersion_imag
_atom_type_scat_source
C C 0.0033 0.0016 'International Tables Vol C Tables 4.2.6.8 and 6.1.1.4'
H H 0.0000 0.0000 'International Tables Vol C Tables 4.2.6.8 and 6.1.1.4'
N N 0.0061 0.0033 'International Tables Vol C Tables 4.2.6.8 and 6.1.1.4'
O O 0.0106 0.0060 'International Tables Vol C Tables 4.2.6.8 and 6.1.1.4'
F F 0.0171 0.0103 'International Tables Vol C Tables 4.2.6.8 and 6.1.1.4'
Sm Sm -0.1638 3.4418 'International Tables Vol C Tables 4.2.6.8 and 6.1.1.4'

loop_
_geom_angle_atom_site_label_1
_geom_angle_atom_site_label_2
_geom_angle_atom_site_label_3
_geom_angle
O3 Sm1 O7 78.0(3)
O3 Sm1 O1 86.06(18)
O7 Sm1 O1 137.8(3)
O3 Sm1 O10 121.26(15)
O7 Sm1 O10 144.3(3)
O1 Sm1 O10 76.69(16)
O3 Sm1 O8 80.0(3)
O7 Sm1 O8 71.2(4)
O1 Sm1 O8 67.6(3)
O10 Sm1 O8 137.1(3)
O3 Sm1 O6' 81.4(5)
O7 Sm1 O6' 4.8(7)
O1 Sm1 O6' 142.2(5)
O10 Sm1 O6' 139.5(5)
O8 Sm1 O6' 75.1(6)
O3 Sm1 O5 136.7(3)
O7 Sm1 O5 73.4(3)
O1 Sm1 O5 136.3(3)
O10 Sm1 O5 72.8(3)
O8 Sm1 O5 119.1(4)
O6' Sm1 O5 68.7(6)
O3 Sm1 O9 72.87(15)
O7 Sm1 O9 88.6(3)
O1 Sm1 O9 123.65(16)
O10 Sm1 O9 71.74(15)
O8 Sm1 O9 149.1(3)
O6' Sm1 O9 86.3(5)
O5 Sm1 O9 74.5(3)
O3 Sm1 O7' 154.4(4)
O7 Sm1 O7' 94.2(4)
O1 Sm1 O7' 83.6(4)
O10 Sm1 O7' 78.8(4)
O8 Sm1 O7' 74.4(4)
O6' Sm1 O7' 92.6(5)
O5 Sm1 O7' 60.6(5)
O9 Sm1 O7' 131.9(4)
O3 Sm1 O6 148.1(2)
O7 Sm1 O6 100.4(3)
O1 Sm1 O6 73.8(2)
O10 Sm1 O6 78.4(3)
O8 Sm1 O6 69.6(3)
O6' Sm1 O6 99.4(5)
O5 Sm1 O6 70.2(3)
O9 Sm1 O6 139.0(2)
O7' Sm1 O6 9.9(4)
O3 Sm1 O5' 129.9(5)
O7 Sm1 O5' 71.3(5)
O1 Sm1 O5' 142.0(5)
O10 Sm1 O5' 73.7(5)
O8 Sm1 O5' 123.4(5)
O6' Sm1 O5' 66.5(7)
O5 Sm1 O5' 7.2(6)
O9 Sm1 O5' 67.9(4)
O7' Sm1 O5' 67.8(5)
O6 Sm1 O5' 77.3(5)
O3 Sm1 O8' 83.2(4)
O7 Sm1 O8' 67.1(5)
O1 Sm1 O8' 72.4(4)
O10 Sm1 O8' 138.9(4)
O8 Sm1 O8' 5.7(6)
O6' Sm1 O8' 70.8(6)
O5 Sm1 O8' 113.6(5)
O9 Sm1 O8' 149.1(4)
O7' Sm1 O8' 71.4(5)
O6 Sm1 O8' 67.4(5)
O5' Sm1 O8' 117.8(6)
O11 Sm2 O13 90.34(16)
O11 Sm2 O18 78.18(16)
O13 Sm2 O18 142.31(17)
O11 Sm2 O16 123.48(16)
O13 Sm2 O16 73.97(15)
O18 Sm2 O16 141.62(16)
O11 Sm2 O19 144.26(17)
O13 Sm2 O19 76.57(16)
O18 Sm2 O19 92.02(18)
O16 Sm2 O19 85.08(17)
O11 Sm2 O20 72.89(16)
O13 Sm2 O20 70.36(16)
O18 Sm2 O20 71.96(17)
O16 Sm2 O20 140.78(17)
O19 Sm2 O20 71.39(17)
O11 Sm2 O15 74.19(17)
O13 Sm2 O15 124.15(15)
O18 Sm2 O15 87.35(17)
O16 Sm2 O15 71.72(16)
O19 Sm2 O15 140.31(17)
O20 Sm2 O15 143.95(17)
O11 Sm2 O17 134.25(17)
O13 Sm2 O17 134.54(16)
O18 Sm2 O17 69.94(16)
O16 Sm2 O17 73.14(16)
O19 Sm2 O17 70.17(17)
O20 Sm2 O17 123.67(17)
O15 Sm2 O17 72.43(17)
N1 O1 Sm1 135.7(4)
N3 O3 Sm1 134.0(4)
C31 O9 Sm1 131.5(4)
C33 O10 Sm1 132.0(4)
N8 O11 Sm2 133.8(4)
N6 O13 Sm2 137.7(4)
C55 O15 Sm2 132.0(5)
C57 O16 Sm2 133.1(4)
C60 O17 Sm2 134.5(4)
C62 O18 Sm2 136.2(5)
C65 O19 Sm2 134.7(5)
C67 O20 Sm2 135.5(5)
O1 N1 C1 126.7(6)
O1 N1 C2 122.4(7)
C1 N1 C2 109.1(7)
O1 N1 C2' 119.0(7)
C1 N1 C2' 112.5(7)
C2 N1 C2' 29.1(5)
O2 N2 C1 126.1(6)
O2 N2 C5 120.9(7)
C1 N2 C5 112.3(7)
O2 N2 C5' 122.9(8)
C1 N2 C5' 109.6(8)
C5 N2 C5' 21.4(7)
O3 N3 C13 127.3(6)
O3 N3 C14 119.1(5)
C13 N3 C14 113.3(5)
O4 N4 C13 125.9(6)
O4 N4 C17 120.2(6)
C13 N4 C17 113.4(6)
C8 N5 C9 117.8(6)
O13 N6 C35 127.2(6)
O13 N6 C39 118.9(5)
C35 N6 C39 113.4(6)
O14 N7 C35 126.0(6)
O14 N7 C36 121.2(5)
C35 N7 C36 112.3(6)
O11 N8 C47 126.8(6)
O11 N8 C48 119.4(5)
C47 N8 C48 113.5(6)
O12 N9 C47 125.5(6)
O12 N9 C51 120.0(6)
C47 N9 C51 113.8(6)
C43 N10 C42 116.7(6)
N1 C2 C3 107.2(12)
N1 C2 C4 113.3(9)
C3 C2 C4 107.2(8)
N1 C2 C5 100.7(8)
C3 C2 C5 115.8(12)
C4 C2 C5 112.6(11)
N2 C5 C7 109.3(16)
N2 C5 C6 109.6(10)
C7 C5 C6 107.7(8)
N2 C5 C2 95.6(8)
C7 C5 C2 120.2(14)
C6 C5 C2 113.6(12)
N1 C2' C3' 108.9(13)
N1 C2' C4' 111.7(10)
C3' C2' C4' 106.6(8)
N1 C2' C5' 96.1(8)
C3' C2' C5' 119.5(13)
C4' C2' C5' 113.6(11)
N2 C5' C7' 109.9(17)
N2 C5' C2' 100.3(9)
C7' C5' C2' 114.2(13)
N2 C5' C6' 111.9(10)
C7' C5' C6' 106.0(8)
C2' C5' C6' 114.5(12)
C2' C3' H3'1 109.5
C2' C3' H3'2 109.5
H3'1 C3' H3'2 109.5
C2' C3' H3'3 109.5
H3'1 C3' H3'3 109.5
H3'2 C3' H3'3 109.5
C2' C4' H4'1 109.5
C2' C4' H4'2 109.5
H4'1 C4' H4'2 109.5
C2' C4' H4'3 109.5
H4'1 C4' H4'3 109.5
H4'2 C4' H4'3 109.5
C5' C6' H6'1 109.5
C5' C6' H6'2 109.5
H6'1 C6' H6'2 109.5
C5' C6' H6'3 109.5
H6'1 C6' H6'3 109.5
H6'2 C6' H6'3 109.5
C5' C7' H7'1 109.5
C5' C7' H7'2 109.5
H7'1 C7' H7'2 109.5
C5' C7' H7'3 109.5
H7'1 C7' H7'3 109.5
H7'2 C7' H7'3 109.5
N1 C1 N2 106.1(6)
N1 C1 C8 128.0(6)
N2 C1 C8 125.9(6)
N5 C8 C12 122.5(6)
N5 C8 C1 116.1(6)
C12 C8 C1 121.3(6)
N5 C9 C10 122.6(7)
N5 C9 C13 116.5(6)
C10 C9 C13 121.0(6)
C11 C10 C9 118.7(7)
C11 C10 H10 120.7
C9 C10 H10 120.7
C10 C11 C12 120.1(7)
C10 C11 H11 120.0
C12 C11 H11 120.0
C11 C12 C8 118.3(7)
C11 C12 H12A 120.8
C8 C12 H12A 120.8
N3 C13 N4 107.1(6)
N3 C13 C9 127.9(6)
N4 C13 C9 124.9(6)
N3 C14 C16 108.8(6)
N3 C14 C15 105.0(6)
C16 C14 C15 110.4(7)
N3 C14 C17 101.1(6)
C16 C14 C17 115.9(7)
C15 C14 C17 114.4(6)
C14 C15 H15A 109.5
C14 C15 H15B 109.5
H15A C15 H15B 109.5
C14 C15 H15C 109.5
H15A C15 H15C 109.5
H15B C15 H15C 109.5
C14 C16 H16A 109.5
C14 C16 H16B 109.5
H16A C16 H16B 109.5
C14 C16 H16C 109.5
H16A C16 H16C 109.5
H16B C16 H16C 109.5
N4 C17 C19 109.9(6)
N4 C17 C18 106.5(6)
C19 C17 C18 109.9(7)
N4 C17 C14 100.7(6)
C19 C17 C14 114.8(7)
C18 C17 C14 114.4(6)
C17 C18 H18A 109.5
C17 C18 H18B 109.5
H18A C18 H18B 109.5
C17 C18 H18C 109.5
H18A C18 H18C 109.5
H18B C18 H18C 109.5
C17 C19 H19A 109.5
C17 C19 H19B 109.5
H19A C19 H19B 109.5
C17 C19 H19C 109.5
H19A C19 H19C 109.5
H19B C19 H19C 109.5
F15 C30 F13 106.6(7)
F15 C30 F14 106.4(6)
F13 C30 F14 107.0(7)
F15 C30 C31 111.6(7)
F13 C30 C31 111.0(6)
F14 C30 C31 113.8(7)
O9 C31 C32 128.1(7)
O9 C31 C30 113.0(6)
C32 C31 C30 118.7(6)
C31 C32 C33 122.0(6)
C31 C32 H32 119.0
C33 C32 H32 119.0
O10 C33 C32 127.9(6)
O10 C33 C34 113.1(6)
C32 C33 C34 118.8(6)
F17 C34 F18 107.1(7)
F17 C34 F16 106.7(6)
F18 C34 F16 106.3(6)
F17 C34 C33 111.8(6)
F18 C34 C33 110.5(6)
F16 C34 C33 114.0(6)
N6 C35 N7 107.3(6)
N6 C35 C42 128.2(6)
N7 C35 C42 124.6(6)
N7 C36 C38 111.4(6)
N7 C36 C37 106.9(6)
C38 C36 C37 109.6(7)
N7 C36 C39 100.1(5)
C38 C36 C39 114.4(6)
C37 C36 C39 113.8(7)
C36 C37 H37A 109.5
C36 C37 H37B 109.5
H37A C37 H37B 109.5
C36 C37 H37C 109.5
H37A C37 H37C 109.5
H37B C37 H37C 109.5
C36 C38 H38A 109.5
C36 C38 H38B 109.5
H38A C38 H38B 109.5
C36 C38 H38C 109.5
H38A C38 H38C 109.5
H38B C38 H38C 109.5
N6 C39 C41 111.0(6)
N6 C39 C40 105.2(5)
C41 C39 C40 110.9(7)
N6 C39 C36 99.8(5)
C41 C39 C36 115.9(6)
C40 C39 C36 112.9(6)
C39 C40 H40A 109.5
C39 C40 H40B 109.5
H40A C40 H40B 109.5
C39 C40 H40C 109.5
H40A C40 H40C 109.5
H40B C40 H40C 109.5
C39 C41 H41A 109.5
C39 C41 H41B 109.5
H41A C41 H41B 109.5
C39 C41 H41C 109.5
H41A C41 H41C 109.5
H41B C41 H41C 109.5
N10 C42 C46 123.8(7)
N10 C42 C35 115.8(6)
C46 C42 C35 120.3(6)
N10 C43 C44 123.3(7)
N10 C43 C47 117.5(6)
C44 C43 C47 119.2(7)
C45 C44 C43 118.1(7)
C45 C44 H44 121.0
C43 C44 H44 121.0
C44 C45 C46 120.6(7)
C44 C45 H45 119.7
C46 C45 H45 119.7
C45 C46 C42 117.6(7)
C45 C46 H46 121.2
C42 C46 H46 121.2
N8 C47 N9 108.0(6)
N8 C47 C43 127.5(7)
N9 C47 C43 124.4(7)
N8 C48 C50 109.0(6)
N8 C48 C49 105.6(6)
C50 C48 C49 109.6(7)
N8 C48 C51 101.6(6)
C50 C48 C51 115.4(7)
C49 C48 C51 114.7(7)
C48 C49 H49A 109.5
C48 C49 H49B 109.5
H49A C49 H49B 109.5
C48 C49 H49C 109.5
H49A C49 H49C 109.5
H49B C49 H49C 109.5
C48 C50 H50A 109.5
C48 C50 H50B 109.5
H50A C50 H50B 109.5
C48 C50 H50C 109.5
H50A C50 H50C 109.5
H50B C50 H50C 109.5
N9 C51 C53 107.4(7)
N9 C51 C52 108.2(7)
C53 C51 C52 110.5(8)
N9 C51 C48 100.5(6)
C53 C51 C48 115.4(7)
C52 C51 C48 113.9(7)
C51 C52 H52A 109.5
C51 C52 H52B 109.5
H52A C52 H52B 109.5
C51 C52 H52C 109.5
H52A C52 H52C 109.5
H52B C52 H52C 109.5
C51 C53 H53A 109.5
C51 C53 H53B 109.5
H53A C53 H53B 109.5
C51 C53 H53C 109.5
H53A C53 H53C 109.5
H53B C53 H53C 109.5
F19 C54 F20 107.5(7)
F19 C54 F21 106.2(8)
F20 C54 F21 106.3(8)
F19 C54 C55 111.8(8)
F20 C54 C55 113.5(7)
F21 C54 C55 111.1(7)
O15 C55 C56 127.7(7)
O15 C55 C54 112.2(7)
C56 C55 C54 120.0(7)
C55 C56 C57 122.8(7)
C55 C56 H56 118.6
C57 C56 H56 118.6
O16 C57 C56 127.8(7)
O16 C57 C58 113.3(7)
C56 C57 C58 118.8(7)
F22 C58 F23 107.4(8)
F22 C58 F24 106.6(7)
F23 C58 F24 106.7(8)
F22 C58 C57 114.9(8)
F23 C58 C57 110.9(7)
F24 C58 C57 110.0(6)
F27 C59 F25 106.3(9)
F27 C59 F26 106.8(8)
F25 C59 F26 107.4(7)
F27 C59 C60 113.1(7)
F25 C59 C60 111.1(7)
F26 C59 C60 111.8(8)
O17 C60 C61 128.1(7)
O17 C60 C59 111.9(6)
C61 C60 C59 119.8(7)
C60 C61 C62 121.0(7)
C60 C61 H61 119.5
C62 C61 H61 119.5
O18 C62 C61 127.7(7)
O18 C62 C63 112.9(7)
C61 C62 C63 119.4(7)
F30 C63 F28 107.4(10)
F30 C63 F29 108.5(10)
F28 C63 F29 106.2(9)
F30 C63 C62 111.2(9)
F28 C63 C62 110.1(9)
F29 C63 C62 113.2(8)
F33 C64 F31 110.1(11)
F33 C64 F32 104.8(9)
F31 C64 F32 102.4(10)
F33 C64 C65 115.0(8)
F31 C64 C65 111.2(9)
F32 C64 C65 112.4(10)
O19 C65 C66 129.4(8)
O19 C65 C64 113.3(8)
C66 C65 C64 117.4(8)
C65 C66 C67 121.3(8)
C65 C66 H66 119.4
C67 C66 H66 119.4
O20 C67 C66 127.8(8)
O20 C67 C68 115.6(8)
C66 C67 C68 116.6(8)
F35 C68 F36 106.0(9)
F35 C68 F34 106.2(8)
F36 C68 F34 107.0(9)
F35 C68 C67 114.7(9)
F36 C68 C67 112.8(8)
F34 C68 C67 109.6(8)
F3 C20 F2 107.9(7)
F3 C20 F1 107.4(6)
F2 C20 F1 104.5(7)
F3 C20 C21 113.9(7)
F2 C20 C21 112.4(7)
F1 C20 C21 110.1(7)
O5 C21 C22 124.8(8)
O5 C21 C20 113.1(7)
C22 C21 C20 122.1(7)
C21 C22 C23 124.5(8)
C21 C22 H22 117.8
C23 C22 H22 117.8
O6 C23 C22 126.0(7)
O6 C23 C24 115.1(7)
C22 C23 C24 118.9(7)
F5 C24 F6 109.9(6)
F5 C24 F4 109.5(6)
F6 C24 F4 109.4(7)
F5 C24 C23 110.3(7)
F6 C24 C23 109.6(7)
F4 C24 C23 108.1(6)
F9 C25 F8 111.9(6)
F9 C25 F7 108.3(6)
F8 C25 F7 106.6(6)
F9 C25 C26 114.8(7)
F8 C25 C26 110.7(7)
F7 C25 C26 103.8(6)
O7 C26 C27 127.1(8)
O7 C26 C25 113.1(7)
C27 C26 C25 119.8(6)
C26 C27 C28 122.3(8)
C26 C27 H27 118.9
C28 C27 H27 118.9
O8 C28 C27 126.8(8)
O8 C28 C29 115.9(7)
C27 C28 C29 117.3(6)
F10 C29 F12 108.1(6)
F10 C29 F11 107.0(7)
F12 C29 F11 105.0(6)
F10 C29 C28 114.3(7)
F12 C29 C28 112.7(7)
F11 C29 C28 109.3(6)
C21 O5 Sm1 138.6(8)
C23 O6 Sm1 136.0(6)
C26 O7 Sm1 133.2(7)
C28 O8 Sm1 131.7(7)
F2' C20' F3' 110.4(9)
F2' C20' F1' 110.1(12)
F3' C20' F1' 110.0(7)
F2' C20' C21' 109.2(8)
F3' C20' C21' 108.7(11)
F1' C20' C21' 108.4(10)
O5' C21' C22' 121.5(12)
O5' C21' C20' 117.6(11)
C22' C21' C20' 120.9(9)
C23' C22' C21' 123.7(11)
C23' C22' H22' 118.1
C21' C22' H22' 118.1
O6' C23' C22' 124.9(13)
O6' C23' C24' 113.0(11)
C22' C23' C24' 122.2(9)
F5' C24' F6' 110.3(7)
F5' C24' F4' 109.6(7)
F6' C24' F4' 109.3(8)
F5' C24' C23' 110.4(9)
F6' C24' C23' 109.4(8)
F4' C24' C23' 107.8(8)
F8' C25' F7' 109.7(8)
F8' C25' F9' 108.5(7)
F7' C25' F9' 108.4(8)
F8' C25' C26' 110.6(9)
F7' C25' C26' 111.0(8)
F9' C25' C26' 108.5(9)
O7' C26' C27' 124.2(11)
O7' C26' C25' 114.6(10)
C27' C26' C25' 121.2(8)
C26' C27' C28' 123.2(10)
C26' C27' H27' 118.4
C28' C27' H27' 118.4
O8' C28' C27' 130.8(11)
O8' C28' C29' 111.2(9)
C27' C28' C29' 118.0(8)
F12' C29' F11' 110.3(8)
F12' C29' F10' 109.7(7)
F11' C29' F10' 109.5(8)
F12' C29' C28' 109.7(10)
F11' C29' C28' 110.0(8)
F10' C29' C28' 107.6(9)
C21' O5' Sm1 139.2(12)
C26' O7' Sm1 138.8(11)
C23' O6' Sm1 137.4(13)
C28' O8' Sm1 131.1(11)
C70 C69 H69A 109.5
C70 C69 H69B 109.5
H69A C69 H69B 109.5
C70 C69 H69C 109.5
H69A C69 H69C 109.5
H69B C69 H69C 109.5
C71 C70 C69 110.8(16)
C71 C70 H70A 109.5
C69 C70 H70A 109.5
C71 C70 H70B 109.5
C69 C70 H70B 109.5
H70A C70 H70B 108.1
C71 C72 C73 118.3(17)
C71 C72 H72A 107.7
C73 C72 H72A 107.7
C71 C72 H72B 107.7
C73 C72 H72B 107.7
H72A C72 H72B 107.1
C74 C73 C72 113.7(17)
C74 C73 H73A 108.8
C72 C73 H73A 108.8
C74 C73 H73B 108.8
C72 C73 H73B 108.8
H73A C73 H73B 107.7
C72 C71 C70 118.7(18)
C72 C71 H71A 107.6
C70 C71 H71A 107.6
C72 C71 H71B 107.6
C70 C71 H71B 107.6
H71A C71 H71B 107.1
C73 C74 C75 114.2(17)
C73 C74 H74A 108.7
C75 C74 H74A 108.7
C73 C74 H74B 108.7
C75 C74 H74B 108.7
H74A C74 H74B 107.6
C74 C75 H75A 109.5
C74 C75 H75B 109.5
H75A C75 H75B 109.5
C74 C75 H75C 109.5
H75A C75 H75C 109.5
H75B C75 H75C 109.5

loop_
_geom_bond_atom_site_label_1
_geom_bond_atom_site_label_2
_geom_bond_distance
Sm1 O3 2.382(5)
Sm1 O7 2.384(6)
Sm1 O1 2.386(5)
Sm1 O10 2.391(4)
Sm1 O8 2.413(7)
Sm1 O6' 2.416(9)
Sm1 O5 2.425(7)
Sm1 O9 2.427(4)
Sm1 O7' 2.431(9)
Sm1 O6 2.433(7)
Sm1 O5' 2.442(9)
Sm1 O8' 2.449(9)
Sm2 O11 2.360(5)
Sm2 O13 2.386(4)
Sm2 O18 2.389(5)
Sm2 O16 2.391(5)
Sm2 O19 2.399(5)
Sm2 O20 2.401(5)
Sm2 O15 2.409(5)
Sm2 O17 2.412(5)
F13 C30 1.329(10)
F14 C30 1.341(9)
F15 C30 1.323(9)
F16 C34 1.328(9)
F17 C34 1.310(9)
F18 C34 1.321(9)
F19 C54 1.319(10)
F20 C54 1.331(10)
F21 C54 1.334(11)
F22 C58 1.313(10)
F23 C58 1.321(11)
F24 C58 1.324(9)
F25 C59 1.325(11)
F26 C59 1.334(11)
F27 C59 1.319(10)
F28 C63 1.318(14)
F29 C63 1.333(10)
F30 C63 1.285(13)
F31 C64 1.269(13)
F32 C64 1.337(13)
F33 C64 1.261(11)
F34 C68 1.348(12)
F35 C68 1.291(12)
F36 C68 1.312(11)
O1 N1 1.277(7)
O2 N2 1.264(7)
O3 N3 1.295(7)
O4 N4 1.277(8)
O9 C31 1.251(8)
O10 C33 1.254(8)
O11 N8 1.300(7)
O12 N9 1.276(8)
O13 N6 1.298(7)
O14 N7 1.276(7)
O15 C55 1.270(8)
O16 C57 1.252(8)
O17 C60 1.254(9)
O18 C62 1.245(9)
O19 C65 1.235(9)
O20 C67 1.232(9)
N1 C1 1.335(9)
N1 C2 1.497(9)
N1 C2' 1.512(9)
N2 C1 1.365(9)
N2 C5 1.496(9)
N2 C5' 1.501(9)
N3 C13 1.334(9)
N3 C14 1.506(9)
N4 C13 1.365(9)
N4 C17 1.488(9)
N5 C8 1.340(9)
N5 C9 1.352(9)
N6 C35 1.329(9)
N6 C39 1.496(9)
N7 C35 1.370(9)
N7 C36 1.486(9)
N8 C47 1.328(9)
N8 C48 1.496(9)
N9 C47 1.351(9)
N9 C51 1.497(9)
N10 C43 1.338(9)
N10 C42 1.343(8)
C2 C3 1.511(9)
C2 C4 1.514(9)
C2 C5 1.520(9)
C5 C7 1.508(9)
C5 C6 1.510(9)
C3 H3A 0.9800
C3 H3B 0.9800
C3 H3C 0.9800
C4 H4A 0.9800
C4 H4B 0.9800
C4 H4C 0.9800
C6 H6A 0.9800
C6 H6B 0.9800
C6 H6C 0.9800
C7 H7A 0.9800
C7 H7B 0.9800
C7 H7C 0.9800
C2' C3' 1.513(9)
C2' C4' 1.521(9)
C2' C5' 1.523(10)
C5' C7' 1.511(10)
C5' C6' 1.526(9)
C3' H3'1 0.9800
C3' H3'2 0.9800
C3' H3'3 0.9800
C4' H4'1 0.9800
C4' H4'2 0.9800
C4' H4'3 0.9800
C6' H6'1 0.9800
C6' H6'2 0.9800
C6' H6'3 0.9800
C7' H7'1 0.9800
C7' H7'2 0.9800
C7' H7'3 0.9800
C1 C8 1.452(10)
C8 C12 1.392(10)
C9 C10 1.381(10)
C9 C13 1.462(10)
C10 C11 1.369(10)
C10 H10 0.9500
C11 C12 1.373(10)
C11 H11 0.9500
C12 H12A 0.9500
C14 C16 1.512(10)
C14 C15 1.529(11)
C14 C17 1.547(11)
C15 H15A 0.9800
C15 H15B 0.9800
C15 H15C 0.9800
C16 H16A 0.9800
C16 H16B 0.9800
C16 H16C 0.9800
C17 C19 1.517(10)
C17 C18 1.530(11)
C18 H18A 0.9800
C18 H18B 0.9800
C18 H18C 0.9800
C19 H19A 0.9800
C19 H19B 0.9800
C19 H19C 0.9800
C30 C31 1.521(10)
C31 C32 1.384(10)
C32 C33 1.392(10)
C32 H32 0.9500
C33 C34 1.517(10)
C35 C42 1.461(10)
C36 C38 1.509(11)
C36 C37 1.522(10)
C36 C39 1.565(10)
C37 H37A 0.9800
C37 H37B 0.9800
C37 H37C 0.9800
C38 H38A 0.9800
C38 H38B 0.9800
C38 H38C 0.9800
C39 C41 1.511(11)
C39 C40 1.528(10)
C40 H40A 0.9800
C40 H40B 0.9800
C40 H40C 0.9800
C41 H41A 0.9800
C41 H41B 0.9800
C41 H41C 0.9800
C42 C46 1.380(10)
C43 C44 1.389(10)
C43 C47 1.463(9)
C44 C45 1.360(10)
C44 H44 0.9500
C45 C46 1.373(10)
C45 H45 0.9500
C46 H46 0.9500
C48 C50 1.517(11)
C48 C49 1.531(11)
C48 C51 1.562(11)
C49 H49A 0.9800
C49 H49B 0.9800
C49 H49C 0.9800
C50 H50A 0.9800
C50 H50B 0.9800
C50 H50C 0.9800
C51 C53 1.502(12)
C51 C52 1.522(11)
C52 H52A 0.9800
C52 H52B 0.9800
C52 H52C 0.9800
C53 H53A 0.9800
C53 H53B 0.9800
C53 H53C 0.9800
C54 C55 1.525(12)
C55 C56 1.367(11)
C56 C57 1.372(11)
C56 H56 0.9500
C57 C58 1.523(11)
C59 C60 1.530(11)
C60 C61 1.359(11)
C61 C62 1.379(11)
C61 H61 0.9500
C62 C63 1.537(12)
C64 C65 1.536(12)
C65 C66 1.366(12)
C66 C67 1.394(12)
C66 H66 0.9500
C67 C68 1.525(12)
C20 F3 1.255(13)
C20 F2 1.304(7)
C20 F1 1.312(8)
C20 C21 1.506(8)
C21 O5 1.224(8)
C21 C22 1.383(8)
C22 C23 1.402(8)
C22 H22 0.9500
C23 O6 1.246(8)
C23 C24 1.530(8)
C24 F5 1.309(8)
C24 F6 1.310(9)
C24 F4 1.316(8)
C25 F9 1.266(8)
C25 F8 1.296(8)
C25 F7 1.352(8)
C25 C26 1.519(7)
C26 O7 1.233(8)
C26 C27 1.386(8)
C27 C28 1.405(8)
C27 H27 0.9500
C28 O8 1.244(8)
C28 C29 1.517(8)
C29 F10 1.249(8)
C29 F12 1.282(8)
C29 F11 1.300(8)
C20' F2' 1.310(7)
C20' F3' 1.31(2)
C20' F1' 1.315(10)
C20' C21' 1.525(9)
C21' O5' 1.233(9)
C21' C22' 1.389(9)
C22' C23' 1.388(9)
C22' H22' 0.9500
C23' O6' 1.226(10)
C23' C24' 1.518(9)
C24' F5' 1.309(9)
C24' F6' 1.313(10)
C24' F4' 1.325(9)
C25' F8' 1.297(9)
C25' F7' 1.298(9)
C25' F9' 1.318(9)
C25' C26' 1.517(8)
C26' O7' 1.233(9)
C26' C27' 1.386(9)
C27' C28' 1.404(9)
C27' H27' 0.9500
C28' O8' 1.262(10)
C28' C29' 1.532(9)
C29' F12' 1.305(10)
C29' F11' 1.308(10)
C29' F10' 1.318(9)
C69 C70 1.60(2)
C69 H69A 0.9800
C69 H69B 0.9800
C69 H69C 0.9800
C70 C71 1.45(2)
C70 H70A 0.9900
C70 H70B 0.9900
C72 C71 1.45(2)
C72 C73 1.52(2)
C72 H72A 0.9900
C72 H72B 0.9900
C73 C74 1.49(2)
C73 H73A 0.9900
C73 H73B 0.9900
C71 H71A 0.9900
C71 H71B 0.9900
C74 C75 1.51(2)
C74 H74A 0.9900
C74 H74B 0.9900
C75 H75A 0.9800
C75 H75B 0.9800
C75 H75C 0.9800

loop_
_geom_torsion_atom_site_label_1
_geom_torsion_atom_site_label_2
_geom_torsion_atom_site_label_3
_geom_torsion_atom_site_label_4
_geom_torsion
O3 Sm1 O1 N1 116.6(6)
O7 Sm1 O1 N1 -176.0(6)
O10 Sm1 O1 N1 -6.8(6)
O8 Sm1 O1 N1 -162.6(7)
O6' Sm1 O1 N1 -172.8(8)
O5 Sm1 O1 N1 -53.2(8)
O9 Sm1 O1 N1 50.2(7)
O7' Sm1 O1 N1 -86.8(7)
O6 Sm1 O1 N1 -88.4(7)
O5' Sm1 O1 N1 -46.4(10)
O8' Sm1 O1 N1 -159.3(8)
O7 Sm1 O3 N3 104.2(6)
O1 Sm1 O3 N3 -115.1(5)
O10 Sm1 O3 N3 -43.3(6)
O8 Sm1 O3 N3 176.9(6)
O6' Sm1 O3 N3 100.6(7)
O5 Sm1 O3 N3 54.7(7)
O9 Sm1 O3 N3 11.9(5)
O7' Sm1 O3 N3 178.7(9)
O6 Sm1 O3 N3 -165.3(6)
O5' Sm1 O3 N3 51.4(8)
O8' Sm1 O3 N3 172.2(7)
O3 Sm1 O9 C31 -156.0(6)
O7 Sm1 O9 C31 126.1(6)
O1 Sm1 O9 C31 -83.0(6)
O10 Sm1 O9 C31 -23.7(6)
O8 Sm1 O9 C31 174.2(7)
O6' Sm1 O9 C31 121.8(7)
O5 Sm1 O9 C31 52.9(6)
O7' Sm1 O9 C31 31.6(8)
O6 Sm1 O9 C31 21.8(7)
O5' Sm1 O9 C31 55.7(7)
O8' Sm1 O9 C31 163.1(9)
O3 Sm1 O10 C33 81.6(6)
O7 Sm1 O10 C33 -33.9(8)
O1 Sm1 O10 C33 158.6(6)
O8 Sm1 O10 C33 -167.5(6)
O6' Sm1 O10 C33 -34.6(9)
O5 Sm1 O10 C33 -53.0(6)
O9 Sm1 O10 C33 25.9(5)
O7' Sm1 O10 C33 -115.5(7)
O6 Sm1 O10 C33 -125.6(6)
O5' Sm1 O10 C33 -45.6(7)
O8' Sm1 O10 C33 -159.4(8)
O13 Sm2 O11 N8 -114.0(5)
O18 Sm2 O11 N8 102.2(5)
O16 Sm2 O11 N8 -43.1(6)
O19 Sm2 O11 N8 178.9(5)
O20 Sm2 O11 N8 176.7(6)
O15 Sm2 O11 N8 11.6(5)
O17 Sm2 O11 N8 56.0(6)
O11 Sm2 O13 N6 109.2(6)
O18 Sm2 O13 N6 -179.9(5)
O16 Sm2 O13 N6 -15.7(6)
O19 Sm2 O13 N6 -104.4(6)
O20 Sm2 O13 N6 -179.1(6)
O15 Sm2 O13 N6 38.2(6)
O17 Sm2 O13 N6 -60.8(6)
O11 Sm2 O15 C55 -155.1(6)
O13 Sm2 O15 C55 -75.8(6)
O18 Sm2 O15 C55 126.4(6)
O16 Sm2 O15 C55 -20.9(6)
O19 Sm2 O15 C55 36.4(7)
O20 Sm2 O15 C55 -179.8(5)
O17 Sm2 O15 C55 56.6(6)
O11 Sm2 O16 C57 76.9(7)
O13 Sm2 O16 C57 156.3(7)
O18 Sm2 O16 C57 -39.2(8)
O19 Sm2 O16 C57 -126.2(7)
O20 Sm2 O16 C57 -178.5(6)
O15 Sm2 O16 C57 21.1(6)
O17 Sm2 O16 C57 -55.5(6)
O11 Sm2 O17 C60 65.8(8)
O13 Sm2 O17 C60 -128.3(7)
O18 Sm2 O17 C60 17.1(7)
O16 Sm2 O17 C60 -173.6(7)
O19 Sm2 O17 C60 -82.8(7)
O20 Sm2 O17 C60 -33.2(8)
O15 Sm2 O17 C60 110.7(7)
O11 Sm2 O18 C62 -159.1(8)
O13 Sm2 O18 C62 126.0(8)
O16 Sm2 O18 C62 -29.1(9)
O19 Sm2 O18 C62 55.5(8)
O20 Sm2 O18 C62 125.2(8)
O15 Sm2 O18 C62 -84.7(8)
O17 Sm2 O18 C62 -12.5(8)
O11 Sm2 O19 C65 -2.8(8)
O13 Sm2 O19 C65 -74.1(7)
O18 Sm2 O19 C65 69.6(7)
O16 Sm2 O19 C65 -148.7(7)
O20 Sm2 O19 C65 -0.6(7)
O15 Sm2 O19 C65 157.9(6)
O17 Sm2 O19 C65 137.4(7)
O11 Sm2 O20 C67 -178.0(7)
O13 Sm2 O20 C67 85.3(7)
O18 Sm2 O20 C67 -95.2(7)
O16 Sm2 O20 C67 59.6(8)
O19 Sm2 O20 C67 3.3(7)
O15 Sm2 O20 C67 -153.2(6)
O17 Sm2 O20 C67 -45.8(8)
Sm1 O1 N1 C1 -53.6(10)
Sm1 O1 N1 C2 143.7(7)
Sm1 O1 N1 C2' 109.9(8)
Sm1 O3 N3 C13 51.8(9)
Sm1 O3 N3 C14 -120.6(6)
Sm2 O13 N6 C35 -47.3(9)
Sm2 O13 N6 C39 123.8(6)
Sm2 O11 N8 C47 53.6(9)
Sm2 O11 N8 C48 -119.1(6)
O1 N1 C2 C3 -37.8(13)
C1 N1 C2 C3 156.8(9)
C2' N1 C2 C3 54.7(18)
O1 N1 C2 C4 80.3(12)
C1 N1 C2 C4 -85.2(11)
C2' N1 C2 C4 173(2)
O1 N1 C2 C5 -159.3(8)
C1 N1 C2 C5 35.3(10)
C2' N1 C2 C5 -66.8(16)
O2 N2 C5 C7 -32.1(15)
C1 N2 C5 C7 156.7(12)
C5' N2 C5 C7 70(3)
O2 N2 C5 C6 85.7(12)
C1 N2 C5 C6 -85.5(11)
C5' N2 C5 C6 -172(3)
O2 N2 C5 C2 -156.8(8)
C1 N2 C5 C2 32.0(10)
C5' N2 C5 C2 -55(2)
N1 C2 C5 N2 -36.8(10)
C3 C2 C5 N2 -152.0(11)
C4 C2 C5 N2 84.2(10)
N1 C2 C5 C7 -153.0(14)
C3 C2 C5 C7 91.8(18)
C4 C2 C5 C7 -32.0(17)
N1 C2 C5 C6 77.5(11)
C3 C2 C5 C6 -37.7(15)
C4 C2 C5 C6 -161.5(11)
O1 N1 C2' C3' 36.1(13)
C1 N1 C2' C3' -158.2(10)
C2 N1 C2' C3' -69.1(19)
O1 N1 C2' C4' -81.4(12)
C1 N1 C2' C4' 84.3(11)
C2 N1 C2' C4' 173(2)
O1 N1 C2' C5' 160.2(8)
C1 N1 C2' C5' -34.1(10)
C2 N1 C2' C5' 55.1(16)
O2 N2 C5' C7' 40.4(14)
C1 N2 C5' C7' -152.5(10)
C5 N2 C5' C7' -51(3)
O2 N2 C5' C2' 161.0(8)
C1 N2 C5' C2' -31.9(11)
C5 N2 C5' C2' 70(2)
O2 N2 C5' C6' -77.1(14)
C1 N2 C5' C6' 90.0(11)
C5 N2 C5' C6' -169(3)
N1 C2' C5' N2 35.8(10)
C3' C2' C5' N2 151.6(12)
C4' C2' C5' N2 -81.1(11)
N1 C2' C5' C7' 153.3(15)
C3' C2' C5' C7' -90.9(19)
C4' C2' C5' C7' 36.4(18)
N1 C2' C5' C6' -84.2(11)
C3' C2' C5' C6' 31.6(17)
C4' C2' C5' C6' 158.9(11)
O1 N1 C1 N2 -180.0(7)
C2 N1 C1 N2 -15.3(8)
C2' N1 C1 N2 15.6(9)
O1 N1 C1 C8 -0.2(12)
C2 N1 C1 C8 164.4(7)
C2' N1 C1 C8 -164.6(8)
O2 N2 C1 N1 177.6(7)
C5 N2 C1 N1 -11.8(9)
C5' N2 C1 N1 11.0(9)
O2 N2 C1 C8 -2.2(12)
C5 N2 C1 C8 168.5(8)
C5' N2 C1 C8 -168.7(8)
C9 N5 C8 C12 2.3(9)
C9 N5 C8 C1 -178.8(6)
N1 C1 C8 N5 -17.3(10)
N2 C1 C8 N5 162.4(6)
N1 C1 C8 C12 161.6(7)
N2 C1 C8 C12 -18.7(10)
C8 N5 C9 C10 -2.9(10)
C8 N5 C9 C13 176.9(6)
N5 C9 C10 C11 1.3(11)
C13 C9 C10 C11 -178.4(6)
C9 C10 C11 C12 1.0(11)
C10 C11 C12 C8 -1.5(11)
N5 C8 C12 C11 -0.2(10)
C1 C8 C12 C11 -179.0(6)
O3 N3 C13 N4 -179.5(6)
C14 N3 C13 N4 -6.7(8)
O3 N3 C13 C9 1.2(11)
C14 N3 C13 C9 174.0(6)
O4 N4 C13 N3 -180.0(6)
C17 N4 C13 N3 -8.4(8)
O4 N4 C13 C9 -0.6(11)
C17 N4 C13 C9 171.0(6)
N5 C9 C13 N3 17.8(10)
C10 C9 C13 N3 -162.5(7)
N5 C9 C13 N4 -161.5(6)
C10 C9 C13 N4 18.3(10)
O3 N3 C14 C16 -46.4(9)
C13 N3 C14 C16 140.1(7)
O3 N3 C14 C15 71.8(7)
C13 N3 C14 C15 -101.7(7)
O3 N3 C14 C17 -168.9(5)
C13 N3 C14 C17 17.6(7)
O4 N4 C17 C19 -47.8(9)
C13 N4 C17 C19 140.1(7)
O4 N4 C17 C18 71.2(8)
C13 N4 C17 C18 -101.0(7)
O4 N4 C17 C14 -169.2(6)
C13 N4 C17 C14 18.6(7)
N3 C14 C17 N4 -19.7(6)
C16 C14 C17 N4 -137.1(7)
C15 C14 C17 N4 92.6(7)
N3 C14 C17 C19 -137.7(6)
C16 C14 C17 C19 105.0(8)
C15 C14 C17 C19 -25.4(9)
N3 C14 C17 C18 94.0(7)
C16 C14 C17 C18 -23.4(10)
C15 C14 C17 C18 -153.7(7)
Sm1 O9 C31 C32 16.4(11)
Sm1 O9 C31 C30 -168.2(5)
F15 C30 C31 O9 51.2(9)
F13 C30 C31 O9 -67.5(8)
F14 C30 C31 O9 171.7(7)
F15 C30 C31 C32 -132.9(7)
F13 C30 C31 C32 108.3(8)
F14 C30 C31 C32 -12.4(11)
O9 C31 C32 C33 3.8(12)
C30 C31 C32 C33 -171.3(7)
Sm1 O10 C33 C32 -21.1(10)
Sm1 O10 C33 C34 162.8(4)
C31 C32 C33 O10 -1.7(12)
C31 C32 C33 C34 174.2(7)
O10 C33 C34 F17 -53.2(8)
C32 C33 C34 F17 130.3(7)
O10 C33 C34 F18 66.0(8)
C32 C33 C34 F18 -110.4(8)
O10 C33 C34 F16 -174.3(6)
C32 C33 C34 F16 9.2(10)
O13 N6 C35 N7 -179.2(5)
C39 N6 C35 N7 9.3(7)
O13 N6 C35 C42 1.5(11)
C39 N6 C35 C42 -170.0(6)
O14 N7 C35 N6 -178.5(6)
C36 N7 C35 N6 9.6(7)
O14 N7 C35 C42 0.8(10)
C36 N7 C35 C42 -171.1(6)
O14 N7 C36 C38 43.6(9)
C35 N7 C36 C38 -144.0(6)
O14 N7 C36 C37 -76.1(8)
C35 N7 C36 C37 96.2(7)
O14 N7 C36 C39 165.1(6)
C35 N7 C36 C39 -22.6(7)
O13 N6 C39 C41 42.6(8)
C35 N6 C39 C41 -145.2(6)
O13 N6 C39 C40 -77.5(7)
C35 N6 C39 C40 94.7(7)
O13 N6 C39 C36 165.3(5)
C35 N6 C39 C36 -22.5(7)
N7 C36 C39 N6 24.6(6)
C38 C36 C39 N6 143.9(6)
C37 C36 C39 N6 -89.1(7)
N7 C36 C39 C41 143.9(6)
C38 C36 C39 C41 -96.9(8)
C37 C36 C39 C41 30.2(9)
N7 C36 C39 C40 -86.6(7)
C38 C36 C39 C40 32.6(9)
C37 C36 C39 C40 159.7(7)
C43 N10 C42 C46 -0.4(10)
C43 N10 C42 C35 178.5(6)
N6 C35 C42 N10 -25.1(10)
N7 C35 C42 N10 155.8(6)
N6 C35 C42 C46 153.8(7)
N7 C35 C42 C46 -25.3(10)
C42 N10 C43 C44 -0.8(10)
C42 N10 C43 C47 179.5(6)
N10 C43 C44 C45 1.3(11)
C47 C43 C44 C45 -179.0(7)
C43 C44 C45 C46 -0.6(11)
C44 C45 C46 C42 -0.4(11)
N10 C42 C46 C45 0.9(10)
C35 C42 C46 C45 -177.9(6)
O11 N8 C47 N9 178.8(6)
C48 N8 C47 N9 -8.1(8)
O11 N8 C47 C43 -3.4(11)
C48 N8 C47 C43 169.7(7)
O12 N9 C47 N8 -173.8(7)
C51 N9 C47 N8 -3.2(9)
O12 N9 C47 C43 8.3(12)
C51 N9 C47 C43 178.9(7)
N10 C43 C47 N8 25.3(11)
C44 C43 C47 N8 -154.4(7)
N10 C43 C47 N9 -157.2(7)
C44 C43 C47 N9 23.0(11)
O11 N8 C48 C50 -49.0(9)
C47 N8 C48 C50 137.3(7)
O11 N8 C48 C49 68.7(8)
C47 N8 C48 C49 -105.0(7)
O11 N8 C48 C51 -171.3(6)
C47 N8 C48 C51 15.0(8)
O12 N9 C51 C53 62.1(9)
C47 N9 C51 C53 -109.1(8)
O12 N9 C51 C52 -57.2(10)
C47 N9 C51 C52 131.6(8)
O12 N9 C51 C48 -176.9(6)
C47 N9 C51 C48 12.0(8)
N8 C48 C51 N9 -14.6(7)
C50 C48 C51 N9 -132.4(7)
C49 C48 C51 N9 98.8(7)
N8 C48 C51 C53 100.4(7)
C50 C48 C51 C53 -17.3(10)
C49 C48 C51 C53 -146.1(7)
N8 C48 C51 C52 -130.1(7)
C50 C48 C51 C52 112.1(8)
C49 C48 C51 C52 -16.7(10)
Sm2 O15 C55 C56 15.0(12)
Sm2 O15 C55 C54 -165.5(5)
F19 C54 C55 O15 65.1(10)
F20 C54 C55 O15 -173.1(7)
F21 C54 C55 O15 -53.3(9)
F19 C54 C55 C56 -115.3(9)
F20 C54 C55 C56 6.5(12)
F21 C54 C55 C56 126.3(8)
O15 C55 C56 C57 4.4(14)
C54 C55 C56 C57 -175.1(8)
Sm2 O16 C57 C56 -14.9(12)
Sm2 O16 C57 C58 164.8(5)
C55 C56 C57 O16 -4.7(14)
C55 C56 C57 C58 175.6(8)
O16 C57 C58 F22 178.1(7)
C56 C57 C58 F22 -2.2(12)
O16 C57 C58 F23 -59.9(9)
C56 C57 C58 F23 119.8(9)
O16 C57 C58 F24 57.8(10)
C56 C57 C58 F24 -122.5(8)
Sm2 O17 C60 C61 -16.7(14)
Sm2 O17 C60 C59 168.2(6)
F27 C59 C60 O17 -177.6(9)
F25 C59 C60 O17 -58.1(10)
F26 C59 C60 O17 61.8(10)
F27 C59 C60 C61 6.8(14)
F25 C59 C60 C61 126.3(9)
F26 C59 C60 C61 -113.8(9)
O17 C60 C61 C62 1.6(15)
C59 C60 C61 C62 176.5(9)
Sm2 O18 C62 C61 6.8(15)
Sm2 O18 C62 C63 -174.1(7)
C60 C61 C62 O18 3.5(16)
C60 C61 C62 C63 -175.6(10)
O18 C62 C63 F30 -61.6(13)
C61 C62 C63 F30 117.6(11)
O18 C62 C63 F28 57.3(12)
C61 C62 C63 F28 -123.5(10)
O18 C62 C63 F29 175.9(9)
C61 C62 C63 F29 -4.8(15)
Sm2 O19 C65 C66 -1.0(14)
Sm2 O19 C65 C64 179.2(6)
F33 C64 C65 O19 46.7(13)
F31 C64 C65 O19 -79.2(12)
F32 C64 C65 O19 166.6(9)
F33 C64 C65 C66 -133.1(10)
F31 C64 C65 C66 101.0(13)
F32 C64 C65 C66 -13.2(14)
O19 C65 C66 C67 0.9(16)
C64 C65 C66 C67 -179.3(9)
Sm2 O20 C67 C66 -4.7(14)
Sm2 O20 C67 C68 173.1(6)
C65 C66 C67 O20 1.9(15)
C65 C66 C67 C68 -175.8(9)
O20 C67 C68 F35 146.5(9)
C66 C67 C68 F35 -35.4(13)
O20 C67 C68 F36 25.0(13)
C66 C67 C68 F36 -156.9(9)
O20 C67 C68 F34 -94.0(10)
C66 C67 C68 F34 84.0(11)
F3 C20 C21 O5 46.5(7)
F2 C20 C21 O5 169.6(8)
F1 C20 C21 O5 -74.2(7)
F3 C20 C21 C22 -133.5(7)
F2 C20 C21 C22 -10.4(8)
F1 C20 C21 C22 105.8(7)
O5 C21 C22 C23 -0.02(16)
C20 C21 C22 C23 179.99(8)
C21 C22 C23 O6 0.03(16)
C21 C22 C23 C24 179.99(9)
O6 C23 C24 F5 -43.9(6)
C22 C23 C24 F5 136.1(6)
O6 C23 C24 F6 -165.0(7)
C22 C23 C24 F6 15.0(7)
O6 C23 C24 F4 75.8(7)
C22 C23 C24 F4 -104.2(7)
F9 C25 C26 O7 -42.1(6)
F8 C25 C26 O7 -170.0(7)
F7 C25 C26 O7 76.0(6)
F9 C25 C26 C27 138.0(6)
F8 C25 C26 C27 10.1(7)
F7 C25 C26 C27 -103.9(6)
O7 C26 C27 C28 0.02(15)
C25 C26 C27 C28 179.96(8)
C26 C27 C28 O8 0.01(15)
C26 C27 C28 C29 -179.99(9)
O8 C28 C29 F10 83.3(8)
C27 C28 C29 F10 -96.7(8)
O8 C28 C29 F12 -40.5(8)
C27 C28 C29 F12 139.5(7)
O8 C28 C29 F11 -156.9(8)
C27 C28 C29 F11 23.1(8)
C22 C21 O5 Sm1 0.9(7)
C20 C21 O5 Sm1 -179.1(7)
O3 Sm1 O5 C21 157.8(6)
O7 Sm1 O5 C21 106.9(8)
O1 Sm1 O5 C21 -37.1(10)
O10 Sm1 O5 C21 -84.7(8)
O8 Sm1 O5 C21 50.2(9)
O6' Sm1 O5 C21 108.1(10)
O9 Sm1 O5 C21 -159.9(8)
O7' Sm1 O5 C21 2.0(6)
O6 Sm1 O5 C21 -1.0(9)
O5' Sm1 O5 C21 178(100)
O8' Sm1 O5 C21 51.8(9)
C22 C23 O6 Sm1 -0.8(7)
C24 C23 O6 Sm1 179.2(7)
O3 Sm1 O6 C23 -151.0(5)
O7 Sm1 O6 C23 -67.0(8)
O1 Sm1 O6 C23 156.0(8)
O10 Sm1 O6 C23 76.7(7)
O8 Sm1 O6 C23 -132.4(8)
O6' Sm1 O6 C23 -62.2(9)
O5 Sm1 O6 C23 1.0(8)
O9 Sm1 O6 C23 33.0(9)
O7' Sm1 O6 C23 -15(3)
O5' Sm1 O6 C23 0.9(6)
O8' Sm1 O6 C23 -126.7(9)
C27 C26 O7 Sm1 -22.4(7)
C25 C26 O7 Sm1 157.7(7)
O3 Sm1 O7 C26 110.8(7)
O1 Sm1 O7 C26 40.6(9)
O10 Sm1 O7 C26 -121.2(7)
O8 Sm1 O7 C26 27.5(8)
O6' Sm1 O7 C26 -116(7)
O5 Sm1 O7 C26 -102.1(8)
O9 Sm1 O7 C26 -176.4(7)
O7' Sm1 O7 C26 -44.5(7)
O6 Sm1 O7 C26 -36.6(8)
O5' Sm1 O7 C26 -109.3(8)
O8' Sm1 O7 C26 23.3(6)
C27 C28 O8 Sm1 21.5(6)
C29 C28 O8 Sm1 -158.5(6)
O3 Sm1 O8 C28 -107.4(7)
O7 Sm1 O8 C28 -26.7(8)
O1 Sm1 O8 C28 162.8(8)
O10 Sm1 O8 C28 126.8(6)
O6' Sm1 O8 C28 -23.7(6)
O5 Sm1 O8 C28 31.0(9)
O9 Sm1 O8 C28 -78.6(8)
O7' Sm1 O8 C28 73.4(7)
O6 Sm1 O8 C28 82.5(7)
O5' Sm1 O8 C28 24.3(9)
O8' Sm1 O8 C28 16(5)
F2' C20' C21' O5' -88.5(13)
F3' C20' C21' O5' 151.1(10)
F1' C20' C21' O5' 31.5(11)
F2' C20' C21' C22' 91.5(13)
F3' C20' C21' C22' -28.9(10)
F1' C20' C21' C22' -148.5(11)
O5' C21' C22' C23' 0.01(15)
C20' C21' C22' C23' 179.99(8)
C21' C22' C23' O6' 0.01(16)
C21' C22' C23' C24' 179.99(9)
O6' C23' C24' F5' -45.1(8)
C22' C23' C24' F5' 134.9(8)
O6' C23' C24' F6' -166.7(10)
C22' C23' C24' F6' 13.3(10)
O6' C23' C24' F4' 74.5(9)
C22' C23' C24' F4' -105.5(9)
F8' C25' C26' O7' 42.1(8)
F7' C25' C26' O7' 164.2(9)
F9' C25' C26' O7' -76.8(9)
F8' C25' C26' C27' -137.9(8)
F7' C25' C26' C27' -15.9(9)
F9' C25' C26' C27' 103.2(9)
O7' C26' C27' C28' 0.01(15)
C25' C26' C27' C28' -179.99(8)
C26' C27' C28' O8' -0.02(16)
C26' C27' C28' C29' -179.99(9)
O8' C28' C29' F12' 50.7(11)
C27' C28' C29' F12' -129.3(11)
O8' C28' C29' F11' 172.3(10)
C27' C28' C29' F11' -7.8(10)
O8' C28' C29' F10' -68.5(10)
C27' C28' C29' F10' 111.5(10)
C22' C21' O5' Sm1 -22.4(15)
C20' C21' O5' Sm1 157.6(14)
O3 Sm1 O5' C21' 82.0(15)
O7 Sm1 O5' C21' 26.7(13)
O1 Sm1 O5' C21' -120.2(14)
O10 Sm1 O5' C21' -160.5(16)
O8 Sm1 O5' C21' -24.3(18)
O6' Sm1 O5' C21' 27.2(17)
O5 Sm1 O5' C21' -80(5)
O9 Sm1 O5' C21' 123.0(16)
O7' Sm1 O5' C21' -76.2(15)
O6 Sm1 O5' C21' -79.1(15)
O8' Sm1 O5' C21' -23.4(18)
C27' C26' O7' Sm1 -6.7(11)
C25' C26' O7' Sm1 173.3(11)
O3 Sm1 O7' C26' 1.4(18)
O7 Sm1 O7' C26' 72.3(11)
O1 Sm1 O7' C26' -65.3(11)
O10 Sm1 O7' C26' -143.0(12)
O8 Sm1 O7' C26' 3.2(9)
O6' Sm1 O7' C26' 76.9(12)
O5 Sm1 O7' C26' 140.7(13)
O9 Sm1 O7' C26' 164.3(8)
O6 Sm1 O7' C26' -56(3)
O5' Sm1 O7' C26' 140.2(12)
O8' Sm1 O7' C26' 8.2(13)
C22' C23' O6' Sm1 21.8(15)
C24' C23' O6' Sm1 -158.1(15)
O3 Sm1 O6' C23' -166.8(16)
O7 Sm1 O6' C23' 148(8)
O1 Sm1 O6' C23' 121.2(15)
O10 Sm1 O6' C23' -37.6(19)
O8 Sm1 O6' C23' 111.3(16)
O5 Sm1 O6' C23' -18.7(13)
O9 Sm1 O6' C23' -93.6(15)
O7' Sm1 O6' C23' 38.2(16)
O6 Sm1 O6' C23' 45.5(16)
O5' Sm1 O6' C23' -26.1(18)
O8' Sm1 O6' C23' 107.5(16)
C27' C28' O8' Sm1 5.9(10)
C29' C28' O8' Sm1 -174.2(9)
O3 Sm1 O8' C28' 170.0(10)
O7 Sm1 O8' C28' -110.2(11)
O1 Sm1 O8' C28' 82.0(9)
O10 Sm1 O8' C28' 38.9(13)
O8 Sm1 O8' C28' 114(6)
O6' Sm1 O8' C28' -106.8(11)
O5 Sm1 O8' C28' -51.7(11)
O9 Sm1 O8' C28' -151.0(6)
O7' Sm1 O8' C28' -7.1(11)
O6 Sm1 O8' C28' 2.7(8)
O5' Sm1 O8' C28' -58.2(12)
C71 C72 C73 C74 173.8(14)
C73 C72 C71 C70 -170.0(14)
C69 C70 C71 C72 169.1(13)
C72 C73 C74 C75 -172.5(13)
